data_4086907
loop_
_publ_author_name
'Yuan, Jia'
'Zhu, Lizhao'
'Zhang, Jianying'
'Li, Jianfeng'
'Cui, Chunming'

_publ_section_title
;
 Sequential Addition of Phosphine to Alkynes for the Selective Synthesis
 of 1,2-Diphosphinoethanes under Catalysis. Well-Defined NHC-Copper
 Phosphides vs in Situ CuCl2/NHC Catalyst
;
_journal_issue 2
_journal_name_full Organometallics
_journal_page_first 455
_journal_paper_doi 10.1021/acs.organomet.6b00854
_journal_volume 36
_journal_year 2017
_chemical_formula_sum 'C69 H90 Cu3 N6 P3'
_chemical_formula_weight 1287.04
_space_group_crystal_system monoclinic
_space_group_IT_number 14
_space_group_name_Hall '-P 2yn'
_space_group_name_H-M_alt 'P 1 21/n 1'
_symmetry_space_group_name_Hall '-P 2yn'
_symmetry_space_group_name_H-M 'P 1 21/n 1'
_atom_sites_solution_hydrogens geom
_atom_sites_solution_primary direct
_atom_sites_solution_secondary difmap
_audit_creation_method SHELXL-2014/8
_cell_angle_alpha 90
_cell_angle_beta 116.826(2)
_cell_angle_gamma 90
_cell_formula_units_Z 8
_cell_length_a 26.862(3)
_cell_length_b 22.2816(19)
_cell_length_c 27.235(3)
_cell_measurement_reflns_used 33752
_cell_measurement_temperature 113(2)
_cell_measurement_theta_max 27.5
_cell_measurement_theta_min 3.0
_cell_volume 14547(3)
_computing_cell_refinement 'CrystalClear-SM Expert 2.0 r2'
_computing_data_collection 'CrystalClear-SM Expert 2.0 r2'
_computing_data_reduction 'CrystalClear-SM Expert 2.0 r2'
_computing_molecular_graphics 'Bruker SHELXTL'
_computing_publication_material 'Bruker SHELXTL'
_computing_structure_refinement 'SHELXL-97 (Sheldrick, 1997)'
_computing_structure_solution 'SHELXS-97 (Sheldrick, 1990)'
_diffrn_ambient_temperature 113(2)
_diffrn_measured_fraction_theta_full 0.995
_diffrn_measured_fraction_theta_max 0.990
_diffrn_measurement_device_type 'Rigaku Saturn 724CCD camera'
_diffrn_measurement_method \w
_diffrn_radiation_monochromator Multilayer
_diffrn_radiation_source 'Rotating Anode'
_diffrn_radiation_type MoK\a
_diffrn_radiation_wavelength 0.71073
_diffrn_reflns_av_R_equivalents 0.0317
_diffrn_reflns_av_unetI/netI 0.0224
_diffrn_reflns_Laue_measured_fraction_full 0.995
_diffrn_reflns_Laue_measured_fraction_max 0.990
_diffrn_reflns_limit_h_max 34
_diffrn_reflns_limit_h_min -34
_diffrn_reflns_limit_k_max 21
_diffrn_reflns_limit_k_min -28
_diffrn_reflns_limit_l_max 35
_diffrn_reflns_limit_l_min -35
_diffrn_reflns_number 152347
_diffrn_reflns_point_group_measured_fraction_full 0.995
_diffrn_reflns_point_group_measured_fraction_max 0.990
_diffrn_reflns_theta_full 25.242
_diffrn_reflns_theta_max 27.530
_diffrn_reflns_theta_min 3.018
_exptl_absorpt_coefficient_mu 0.975
_exptl_absorpt_correction_T_max 1.000
_exptl_absorpt_correction_T_min 0.917
_exptl_absorpt_correction_type multi-scan
_exptl_absorpt_process_details crystalclear
_exptl_crystal_colour red
_exptl_crystal_density_diffrn 1.175
_exptl_crystal_density_method 'not measured'
_exptl_crystal_description prism
_exptl_crystal_F_000 5424.0
_exptl_crystal_size_max 0.22
_exptl_crystal_size_mid 0.20
_exptl_crystal_size_min 0.18
_refine_diff_density_max 3.009
_refine_diff_density_min -1.002
_refine_diff_density_rms 0.106
_refine_ls_extinction_method none
_refine_ls_goodness_of_fit_ref 0.681
_refine_ls_hydrogen_treatment constr
_refine_ls_matrix_type full
_refine_ls_number_parameters 1526
_refine_ls_number_reflns 33185
_refine_ls_number_restraints 21
_refine_ls_restrained_S_all 0.683
_refine_ls_R_factor_all 0.0716
_refine_ls_R_factor_gt 0.0597
_refine_ls_shift/su_max 0.052
_refine_ls_shift/su_mean 0.002
_refine_ls_structure_factor_coef Fsqd
_refine_ls_weighting_details 'w=1/[\s^2^(Fo^2^)+(0.1484P)^2^+95.1709P] where P=(Fo^2^+2Fc^2^)/3'
_refine_ls_weighting_scheme calc
_refine_ls_wR_factor_gt 0.1640
_refine_ls_wR_factor_ref 0.1817
_reflns_Friedel_coverage 0.000
_reflns_number_gt 28015
_reflns_number_total 33185
_reflns_threshold_expression 'I > 2\s(I)'
_cod_data_source_file om6b00854_si_002.cif
_cod_data_source_block m20151229b_sq
_cod_depositor_comments 'Adding full bibliography for 4086907.cif.'
_cod_database_code 4086907
_shelx_shelxl_version_number 2014/8
_shelx_space_group_comment
;
The symmetry employed for this shelxl refinement is uniquely defined
by the following loop, which should always be used as a source of
symmetry information in preference to the above space-group names.
They are only intended as comments.
;

loop_
_space_group_symop_operation_xyz
'x, y, z'
'-x+1/2, y+1/2, -z+1/2'
'-x, -y, -z'
'x-1/2, -y-1/2, z-1/2'

loop_
_atom_site_label
_atom_site_type_symbol
_atom_site_fract_x
_atom_site_fract_y
_atom_site_fract_z
_atom_site_U_iso_or_equiv
_atom_site_adp_type
_atom_site_occupancy
_atom_site_site_symmetry_order
_atom_site_calc_flag
_atom_site_refinement_flags_posn
_atom_site_refinement_flags_adp
_atom_site_refinement_flags_occupancy
_atom_site_disorder_assembly
_atom_site_disorder_group
Cu1 Cu 0.16247(2) 0.21172(2) 0.02469(2) 0.02097(9) Uani 1 1 d . . . . .
Cu2 Cu 0.26836(2) 0.15039(2) 0.17061(2) 0.01704(8) Uani 1 1 d . . . . .
Cu3 Cu 0.32441(2) 0.24763(2) 0.08421(2) 0.01907(9) Uani 1 1 d . . . . .
N1 N 0.09868(14) 0.13981(18) -0.07945(13) 0.0427(9) Uani 1 1 d . . . . .
N2 N 0.05020(13) 0.21596(18) -0.07810(13) 0.0418(9) Uani 1 1 d . . . . .
N3 N 0.29186(13) 0.01829(13) 0.20125(12) 0.0297(6) Uani 1 1 d . . . . .
N4 N 0.29470(13) 0.07005(14) 0.26904(12) 0.0302(6) Uani 1 1 d . . . . .
N5 N 0.40286(14) 0.20710(16) 0.03822(15) 0.0382(7) Uani 1 1 d . . . . .
N6 N 0.41216(14) 0.30180(16) 0.05648(14) 0.0370(7) Uani 1 1 d . . . . .
P1 P 0.17693(3) 0.17806(3) 0.11018(3) 0.01820(15) Uani 1 1 d . . . . .
P2 P 0.33618(3) 0.21392(4) 0.16947(3) 0.01755(15) Uani 1 1 d . . . . .
P3 P 0.23313(3) 0.27045(4) 0.02213(3) 0.01934(15) Uani 1 1 d . . . . .
C1 C 0.09959(14) 0.18664(17) -0.04682(13) 0.0289(7) Uani 1 1 d . . . . .
C2 C 0.0516(2) 0.1409(3) -0.1293(2) 0.082(2) Uani 1 1 d . . . . .
H2 H 0.0423 0.1134 -0.1587 0.099 Uiso 1 1 calc R U . . .
C3 C 0.0212(2) 0.1883(3) -0.1282(2) 0.079(2) Uani 1 1 d . . . . .
H3 H -0.0137 0.2004 -0.1568 0.095 Uiso 1 1 calc R U . . .
C4 C 0.14194(16) 0.09243(18) -0.06566(15) 0.0408(9) Uani 1 1 d D . . . .
C5 C 0.1415(5) 0.0525(5) -0.0160(4) 0.047(3) Uani 0.352(8) 1 d D . P A 1
H5A H 0.1517 0.0779 0.0165 0.071 Uiso 0.352(8) 1 calc R U P A 1
H5B H 0.1685 0.0197 -0.0071 0.071 Uiso 0.352(8) 1 calc R U P A 1
H5C H 0.1042 0.0359 -0.0274 0.071 Uiso 0.352(8) 1 calc R U P A 1
C6 C 0.1992(4) 0.1170(5) -0.0449(5) 0.049(4) Uani 0.352(8) 1 d D . P A 1
H6A H 0.2016 0.1417 -0.0735 0.073 Uiso 0.352(8) 1 calc R U P A 1
H6B H 0.2260 0.0839 -0.0352 0.073 Uiso 0.352(8) 1 calc R U P A 1
H6C H 0.2079 0.1417 -0.0123 0.073 Uiso 0.352(8) 1 calc R U P A 1
C7 C 0.1289(6) 0.0461(5) -0.1119(4) 0.056(4) Uani 0.352(8) 1 d D . P A 1
H7A H 0.0926 0.0276 -0.1217 0.084 Uiso 0.352(8) 1 calc R U P A 1
H7B H 0.1579 0.0151 -0.0992 0.084 Uiso 0.352(8) 1 calc R U P A 1
H7C H 0.1281 0.0663 -0.1443 0.084 Uiso 0.352(8) 1 calc R U P A 1
C5' C 0.1832(3) 0.0964(3) -0.0058(2) 0.0443(17) Uani 0.648(8) 1 d D . P A 2
H5'1 H 0.2030 0.1348 0.0012 0.066 Uiso 0.648(8) 1 calc R U P A 2
H5'2 H 0.2101 0.0634 0.0035 0.066 Uiso 0.648(8) 1 calc R U P A 2
H5'3 H 0.1634 0.0935 0.0168 0.066 Uiso 0.648(8) 1 calc R U P A 2
C6' C 0.1737(3) 0.1095(3) -0.1004(3) 0.0463(17) Uani 0.648(8) 1 d D . P A 2
H6'1 H 0.1478 0.1076 -0.1397 0.069 Uiso 0.648(8) 1 calc R U P A 2
H6'2 H 0.2044 0.0811 -0.0921 0.069 Uiso 0.648(8) 1 calc R U P A 2
H6'3 H 0.1888 0.1502 -0.0908 0.069 Uiso 0.648(8) 1 calc R U P A 2
C7' C 0.1124(3) 0.0359(3) -0.0842(4) 0.068(3) Uani 0.648(8) 1 d D . P A 2
H7'1 H 0.0886 0.0292 -0.0660 0.102 Uiso 0.648(8) 1 calc R U P A 2
H7'2 H 0.1394 0.0030 -0.0750 0.102 Uiso 0.648(8) 1 calc R U P A 2
H7'3 H 0.0892 0.0372 -0.1242 0.102 Uiso 0.648(8) 1 calc R U P A 2
C8 C 0.02605(16) 0.2691(2) -0.06347(16) 0.0386(9) Uani 1 1 d . . . . .
C9 C 0.06589(15) 0.29202(17) -0.00713(15) 0.0325(8) Uani 1 1 d . . . . .
H9A H 0.0721 0.2607 0.0203 0.049 Uiso 1 1 calc R U . . .
H9B H 0.0499 0.3276 0.0016 0.049 Uiso 1 1 calc R U . . .
H9C H 0.1015 0.3027 -0.0067 0.049 Uiso 1 1 calc R U . . .
C10 C 0.0142(2) 0.3174(3) -0.1069(2) 0.0614(14) Uani 1 1 d . . . . .
H10A H 0.0495 0.3328 -0.1042 0.092 Uiso 1 1 calc R U . . .
H10B H -0.0067 0.3503 -0.1010 0.092 Uiso 1 1 calc R U . . .
H10C H -0.0078 0.3002 -0.1436 0.092 Uiso 1 1 calc R U . . .
C11 C -0.02882(18) 0.2491(2) -0.0639(2) 0.0523(12) Uani 1 1 d . . . . .
H11A H -0.0539 0.2331 -0.1003 0.078 Uiso 1 1 calc R U . . .
H11B H -0.0465 0.2835 -0.0557 0.078 Uiso 1 1 calc R U . . .
H11C H -0.0211 0.2178 -0.0361 0.078 Uiso 1 1 calc R U . . .
C12 C 0.12901(13) 0.11495(14) 0.10404(14) 0.0249(6) Uani 1 1 d . . . . .
C13 C 0.07942(16) 0.10707(18) 0.05599(16) 0.0365(8) Uani 1 1 d . . . . .
H13 H 0.0696 0.1354 0.0270 0.044 Uiso 1 1 calc R U . . .
C14 C 0.0437(2) 0.0587(2) 0.0492(2) 0.0485(11) Uani 1 1 d . . . . .
H14 H 0.0103 0.0543 0.0159 0.058 Uiso 1 1 calc R U . . .
C15 C 0.0570(2) 0.01771(19) 0.0910(2) 0.0491(11) Uani 1 1 d . . . . .
H15 H 0.0331 -0.0154 0.0866 0.059 Uiso 1 1 calc R U . . .
C16 C 0.10521(17) 0.02491(18) 0.1391(2) 0.0435(10) Uani 1 1 d . . . . .
H16 H 0.1143 -0.0031 0.1682 0.052 Uiso 1 1 calc R U . . .
C17 C 0.14100(15) 0.07303(17) 0.14563(17) 0.0344(8) Uani 1 1 d . . . . .
H17 H 0.1742 0.0772 0.1792 0.041 Uiso 1 1 calc R U . . .
C18 C 0.14974(13) 0.23488(14) 0.14116(13) 0.0220(6) Uani 1 1 d . . . . .
C19 C 0.12931(15) 0.22065(18) 0.17941(15) 0.0314(7) Uani 1 1 d . . . . .
H19 H 0.1276 0.1798 0.1887 0.038 Uiso 1 1 calc R U . . .
C20 C 0.11159(18) 0.2655(2) 0.20381(17) 0.0415(9) Uani 1 1 d . . . . .
H20 H 0.0976 0.2548 0.2290 0.050 Uiso 1 1 calc R U . . .
C21 C 0.11422(17) 0.32475(19) 0.19155(18) 0.0406(9) Uani 1 1 d . . . . .
H21 H 0.1020 0.3551 0.2081 0.049 Uiso 1 1 calc R U . . .
C22 C 0.13457(17) 0.33987(18) 0.15527(17) 0.0383(9) Uani 1 1 d . . . . .
H22 H 0.1373 0.3809 0.1474 0.046 Uiso 1 1 calc R U . . .
C23 C 0.15135(15) 0.29551(16) 0.12982(15) 0.0299(7) Uani 1 1 d . . . . .
H23 H 0.1643 0.3070 0.1040 0.036 Uiso 1 1 calc R U . . .
C24 C 0.28651(13) 0.07572(15) 0.21570(13) 0.0230(6) Uani 1 1 d . . . . .
C25 C 0.3020(2) -0.02172(19) 0.24390(19) 0.0492(11) Uani 1 1 d . . . . .
H25 H 0.3068 -0.0639 0.2433 0.059 Uiso 1 1 calc R U . . .
C26 C 0.3037(2) 0.0106(2) 0.28601(19) 0.0480(11) Uani 1 1 d . . . . .
H26 H 0.3099 -0.0043 0.3210 0.058 Uiso 1 1 calc R U . . .
C27 C 0.28700(16) -0.00271(16) 0.14749(16) 0.0332(8) Uani 1 1 d . . . . .
C28 C 0.2905(2) 0.05016(19) 0.11409(18) 0.0519(12) Uani 1 1 d . . . . .
H28A H 0.2589 0.0772 0.1058 0.078 Uiso 1 1 calc R U . . .
H28B H 0.2894 0.0356 0.0796 0.078 Uiso 1 1 calc R U . . .
H28C H 0.3255 0.0719 0.1352 0.078 Uiso 1 1 calc R U . . .
C29 C 0.2320(2) -0.0363(3) 0.1172(2) 0.0598(14) Uani 1 1 d . . . . .
H29A H 0.2306 -0.0695 0.1401 0.090 Uiso 1 1 calc R U . . .
H29B H 0.2292 -0.0522 0.0825 0.090 Uiso 1 1 calc R U . . .
H29C H 0.2009 -0.0088 0.1096 0.090 Uiso 1 1 calc R U . . .
C30 C 0.3364(2) -0.0434(2) 0.1580(2) 0.0548(12) Uani 1 1 d . . . . .
H30A H 0.3711 -0.0204 0.1762 0.082 Uiso 1 1 calc R U . . .
H30B H 0.3327 -0.0591 0.1229 0.082 Uiso 1 1 calc R U . . .
H30C H 0.3371 -0.0768 0.1817 0.082 Uiso 1 1 calc R U . . .
C31 C 0.29538(16) 0.12207(18) 0.30442(14) 0.0323(8) Uani 1 1 d . . . . .
C32 C 0.34411(19) 0.1631(2) 0.31351(17) 0.0449(10) Uani 1 1 d . . . . .
H32A H 0.3399 0.1778 0.2779 0.067 Uiso 1 1 calc R U . . .
H32B H 0.3791 0.1406 0.3319 0.067 Uiso 1 1 calc R U . . .
H32C H 0.3447 0.1971 0.3365 0.067 Uiso 1 1 calc R U . . .
C33 C 0.24060(18) 0.1548(2) 0.27654(16) 0.0424(10) Uani 1 1 d . . . . .
H33A H 0.2360 0.1709 0.2413 0.064 Uiso 1 1 calc R U . . .
H33B H 0.2401 0.1878 0.3000 0.064 Uiso 1 1 calc R U . . .
H33C H 0.2100 0.1269 0.2702 0.064 Uiso 1 1 calc R U . . .
C34 C 0.3034(2) 0.0983(3) 0.36038(17) 0.0528(12) Uani 1 1 d . . . . .
H34A H 0.3021 0.1318 0.3831 0.079 Uiso 1 1 calc R U . . .
H34B H 0.3396 0.0781 0.3790 0.079 Uiso 1 1 calc R U . . .
H34C H 0.2736 0.0697 0.3549 0.079 Uiso 1 1 calc R U . . .
C35 C 0.40799(13) 0.18328(16) 0.20684(12) 0.0239(6) Uani 1 1 d . . . . .
C36 C 0.41745(14) 0.12845(17) 0.23331(15) 0.0301(7) Uani 1 1 d . . . . .
H36 H 0.3871 0.1074 0.2343 0.036 Uiso 1 1 calc R U . . .
C37 C 0.47100(17) 0.1034(2) 0.25874(17) 0.0405(9) Uani 1 1 d . . . . .
H37 H 0.4767 0.0654 0.2762 0.049 Uiso 1 1 calc R U . . .
C38 C 0.51551(15) 0.1340(2) 0.25844(16) 0.0397(9) Uani 1 1 d . . . . .
H38 H 0.5519 0.1172 0.2761 0.048 Uiso 1 1 calc R U . . .
C39 C 0.50714(15) 0.1886(2) 0.23260(15) 0.0355(8) Uani 1 1 d . . . . .
H39 H 0.5379 0.2100 0.2329 0.043 Uiso 1 1 calc R U . . .
C40 C 0.45371(14) 0.21263(17) 0.20595(14) 0.0285(7) Uani 1 1 d . . . . .
H40 H 0.4481 0.2496 0.1868 0.034 Uiso 1 1 calc R U . . .
C41 C 0.33917(13) 0.27868(15) 0.21310(12) 0.0214(6) Uani 1 1 d . . . . .
C42 C 0.38609(16) 0.31253(19) 0.24525(16) 0.0377(9) Uani 1 1 d . . . . .
H42 H 0.4210 0.3020 0.2468 0.045 Uiso 1 1 calc R U . . .
C43 C 0.38281(19) 0.3616(2) 0.2752(2) 0.0510(12) Uani 1 1 d . . . . .
H43 H 0.4156 0.3839 0.2970 0.061 Uiso 1 1 calc R U . . .
C44 C 0.33256(18) 0.3784(2) 0.27368(19) 0.0431(10) Uani 1 1 d . . . . .
H44 H 0.3305 0.4119 0.2942 0.052 Uiso 1 1 calc R U . . .
C45 C 0.28552(17) 0.34521(17) 0.24178(16) 0.0346(8) Uani 1 1 d . . . . .
H45 H 0.2506 0.3563 0.2400 0.042 Uiso 1 1 calc R U . . .
C46 C 0.28869(15) 0.29609(16) 0.21243(14) 0.0276(7) Uani 1 1 d . . . . .
H46 H 0.2559 0.2735 0.1913 0.033 Uiso 1 1 calc R U . . .
C47 C 0.38528(15) 0.25124(16) 0.06169(15) 0.0289(7) Uani 1 1 d . . . . .
C48 C 0.4386(2) 0.2300(2) 0.0183(2) 0.0545(12) Uani 1 1 d . . . . .
H48 H 0.4560 0.2080 0.0004 0.065 Uiso 1 1 calc R U . . .
C49 C 0.4437(2) 0.2884(2) 0.0292(2) 0.0533(12) Uani 1 1 d . . . . .
H49 H 0.4650 0.3160 0.0199 0.064 Uiso 1 1 calc R U . . .
C50 C 0.38954(17) 0.14186(18) 0.03662(17) 0.0370(8) Uani 1 1 d . . . . .
C51 C 0.3284(2) 0.1338(2) 0.0230(3) 0.0551(13) Uani 1 1 d . . . . .
H51A H 0.3223 0.1482 0.0538 0.083 Uiso 1 1 calc R U . . .
H51B H 0.3186 0.0911 0.0167 0.083 Uiso 1 1 calc R U . . .
H51C H 0.3051 0.1567 -0.0102 0.083 Uiso 1 1 calc R U . . .
C52 C 0.4265(3) 0.1132(3) 0.0908(2) 0.0655(15) Uani 1 1 d . . . . .
H52A H 0.4656 0.1187 0.0987 0.098 Uiso 1 1 calc R U . . .
H52B H 0.4181 0.0702 0.0891 0.098 Uiso 1 1 calc R U . . .
H52C H 0.4200 0.1320 0.1199 0.098 Uiso 1 1 calc R U . . .
C53 C 0.3981(2) 0.1121(2) -0.0091(2) 0.0528(12) Uani 1 1 d . . . . .
H53A H 0.3790 0.1356 -0.0431 0.079 Uiso 1 1 calc R U . . .
H53B H 0.3827 0.0714 -0.0152 0.079 Uiso 1 1 calc R U . . .
H53C H 0.4380 0.1103 0.0012 0.079 Uiso 1 1 calc R U . . .
C54 C 0.40401(16) 0.36469(18) 0.07065(16) 0.0355(8) Uani 1 1 d . . . . .
C55 C 0.3573(2) 0.3928(2) 0.01889(19) 0.0536(12) Uani 1 1 d . . . . .
H55A H 0.3664 0.3889 -0.0120 0.080 Uiso 1 1 calc R U . . .
H55B H 0.3534 0.4353 0.0256 0.080 Uiso 1 1 calc R U . . .
H55C H 0.3220 0.3720 0.0100 0.080 Uiso 1 1 calc R U . . .
C56 C 0.38758(18) 0.36465(18) 0.11720(18) 0.0395(9) Uani 1 1 d . . . . .
H56A H 0.3521 0.3433 0.1055 0.059 Uiso 1 1 calc R U . . .
H56B H 0.3834 0.4061 0.1268 0.059 Uiso 1 1 calc R U . . .
H56C H 0.4166 0.3445 0.1494 0.059 Uiso 1 1 calc R U . . .
C57 C 0.45859(19) 0.3992(2) 0.0886(2) 0.0491(11) Uani 1 1 d . . . . .
H57A H 0.4886 0.3782 0.1194 0.074 Uiso 1 1 calc R U . . .
H57B H 0.4544 0.4397 0.1003 0.074 Uiso 1 1 calc R U . . .
H57C H 0.4678 0.4018 0.0577 0.074 Uiso 1 1 calc R U . . .
C58 C 0.22170(14) 0.27326(14) -0.05036(12) 0.0228(6) Uani 1 1 d . . . . .
C59 C 0.26591(16) 0.27206(16) -0.06342(14) 0.0292(7) Uani 1 1 d . . . . .
H59 H 0.3030 0.2701 -0.0347 0.035 Uiso 1 1 calc R U . . .
C60 C 0.25711(19) 0.2736(2) -0.11800(16) 0.0388(9) Uani 1 1 d . . . . .
H60 H 0.2881 0.2727 -0.1260 0.047 Uiso 1 1 calc R U . . .
C61 C 0.2037(2) 0.27659(18) -0.16039(15) 0.0399(9) Uani 1 1 d . . . . .
H61 H 0.1978 0.2782 -0.1975 0.048 Uiso 1 1 calc R U . . .
C62 C 0.15854(17) 0.27720(17) -0.14850(14) 0.0348(8) Uani 1 1 d . . . . .
H62 H 0.1216 0.2788 -0.1775 0.042 Uiso 1 1 calc R U . . .
C63 C 0.16744(15) 0.27544(16) -0.09434(14) 0.0299(7) Uani 1 1 d . . . . .
H63 H 0.1363 0.2757 -0.0867 0.036 Uiso 1 1 calc R U . . .
C64 C 0.22045(13) 0.34955(14) 0.03223(13) 0.0213(6) Uani 1 1 d . . . . .
C65 C 0.18974(16) 0.38987(16) -0.01018(15) 0.0310(7) Uani 1 1 d . . . . .
H65 H 0.1740 0.3766 -0.0473 0.037 Uiso 1 1 calc R U . . .
C66 C 0.18190(19) 0.44912(17) 0.00113(17) 0.0382(9) Uani 1 1 d . . . . .
H66 H 0.1615 0.4757 -0.0285 0.046 Uiso 1 1 calc R U . . .
C67 C 0.20310(18) 0.46988(16) 0.05438(17) 0.0356(8) Uani 1 1 d . . . . .
H67 H 0.1972 0.5102 0.0618 0.043 Uiso 1 1 calc R U . . .
C68 C 0.23331(18) 0.43033(18) 0.09699(16) 0.0371(8) Uani 1 1 d . . . . .
H68 H 0.2485 0.4439 0.1340 0.044 Uiso 1 1 calc R U . . .
C69 C 0.24147(16) 0.37154(16) 0.08613(14) 0.0297(7) Uani 1 1 d . . . . .
H69 H 0.2619 0.3453 0.1160 0.036 Uiso 1 1 calc R U . . .
Cu4 Cu 0.67489(2) 0.28961(2) 0.01782(2) 0.01980(9) Uani 1 1 d . . . . .
Cu5 Cu 0.83825(2) 0.25673(2) 0.09629(2) 0.02182(9) Uani 1 1 d . . . . .
Cu6 Cu 0.77127(2) 0.35489(2) 0.16846(2) 0.01865(9) Uani 1 1 d . . . . .
N7 N 0.60731(14) 0.34588(17) -0.09485(13) 0.0415(8) Uani 1 1 d . . . . .
N8 N 0.56492(14) 0.26942(17) -0.08305(13) 0.0411(8) Uani 1 1 d . . . . .
N9 N 0.94532(13) 0.21432(15) 0.09647(13) 0.0324(7) Uani 1 1 d . . . . .
N10 N 0.93068(12) 0.30701(14) 0.07393(13) 0.0308(6) Uani 1 1 d . . . . .
N11 N 0.77943(14) 0.43591(14) 0.25980(12) 0.0338(7) Uani 1 1 d . . . . .
N12 N 0.77990(14) 0.48907(13) 0.19406(12) 0.0334(7) Uani 1 1 d . . . . .
P4 P 0.75132(4) 0.23283(4) 0.02739(3) 0.02088(16) Uani 1 1 d . . . . .
P5 P 0.84216(3) 0.29113(4) 0.17763(3) 0.02046(16) Uani 1 1 d . . . . .
P6 P 0.68322(3) 0.32819(3) 0.10097(3) 0.01892(15) Uani 1 1 d . . . . .
C70 C 0.61278(14) 0.30257(17) -0.05724(13) 0.0280(7) Uani 1 1 d . . . . .
C71 C 0.5567(3) 0.3406(3) -0.1414(2) 0.091(3) Uani 1 1 d . . . . .
H71 H 0.5434 0.3658 -0.1729 0.109 Uiso 1 1 calc R U . . .
C72 C 0.5302(3) 0.2936(3) -0.1339(2) 0.094(3) Uani 1 1 d . . . . .
H72 H 0.4942 0.2793 -0.1588 0.113 Uiso 1 1 calc R U . . .
C73 C 0.64762(17) 0.39373(18) -0.09113(16) 0.0353(8) Uani 1 1 d . . . . .
C74 C 0.69979(17) 0.3895(2) -0.03757(18) 0.0456(11) Uani 1 1 d . . . . .
H74A H 0.6905 0.3952 -0.0070 0.068 Uiso 1 1 calc R U . . .
H74B H 0.7261 0.4207 -0.0362 0.068 Uiso 1 1 calc R U . . .
H74C H 0.7168 0.3499 -0.0345 0.068 Uiso 1 1 calc R U . . .
C75 C 0.6196(2) 0.4544(2) -0.0959(2) 0.0523(11) Uani 1 1 d . . . . .
H75A H 0.5846 0.4557 -0.1300 0.078 Uiso 1 1 calc R U . . .
H75B H 0.6444 0.4864 -0.0964 0.078 Uiso 1 1 calc R U . . .
H75C H 0.6118 0.4602 -0.0644 0.078 Uiso 1 1 calc R U . . .
C76 C 0.6611(3) 0.3860(3) -0.1393(2) 0.0632(15) Uani 1 1 d . . . . .
H76A H 0.6794 0.3471 -0.1363 0.095 Uiso 1 1 calc R U . . .
H76B H 0.6861 0.4183 -0.1388 0.095 Uiso 1 1 calc R U . . .
H76C H 0.6266 0.3876 -0.1739 0.095 Uiso 1 1 calc R U . . .
C77 C 0.55234(17) 0.21261(19) -0.06139(15) 0.0365(9) Uani 1 1 d . . . . .
C78 C 0.58896(19) 0.1622(2) -0.06622(19) 0.0486(11) Uani 1 1 d . . . . .
H78A H 0.5825 0.1588 -0.1045 0.073 Uiso 1 1 calc R U . . .
H78B H 0.5794 0.1241 -0.0546 0.073 Uiso 1 1 calc R U . . .
H78C H 0.6283 0.1714 -0.0427 0.073 Uiso 1 1 calc R U . . .
C79 C 0.56531(18) 0.22099(19) -0.00207(16) 0.0390(9) Uani 1 1 d . . . . .
H79A H 0.6052 0.2291 0.0197 0.059 Uiso 1 1 calc R U . . .
H79B H 0.5554 0.1844 0.0116 0.059 Uiso 1 1 calc R U . . .
H79C H 0.5437 0.2549 0.0012 0.059 Uiso 1 1 calc R U . . .
C80 C 0.49090(17) 0.1968(2) -0.09547(18) 0.0438(10) Uani 1 1 d . . . . .
H80A H 0.4678 0.2311 -0.0961 0.066 Uiso 1 1 calc R U . . .
H80B H 0.4816 0.1621 -0.0791 0.066 Uiso 1 1 calc R U . . .
H80C H 0.4839 0.1870 -0.1331 0.066 Uiso 1 1 calc R U . . .
C81 C 0.75415(17) 0.22478(15) -0.03928(14) 0.0293(7) Uani 1 1 d . . . . .
C82 C 0.70566(19) 0.21947(18) -0.08871(16) 0.0380(9) Uani 1 1 d . . . . .
H82 H 0.6705 0.2213 -0.0883 0.046 Uiso 1 1 calc R U . . .
C83 C 0.7073(2) 0.21150(18) -0.13876(16) 0.0436(10) Uani 1 1 d . . . . .
H83 H 0.6737 0.2074 -0.1719 0.052 Uiso 1 1 calc R U . . .
C84 C 0.7578(2) 0.2096(2) -0.13993(19) 0.0510(12) Uani 1 1 d . . . . .
H84 H 0.7591 0.2040 -0.1739 0.061 Uiso 1 1 calc R U . . .
C85 C 0.8064(2) 0.2156(3) -0.0922(2) 0.0579(13) Uani 1 1 d . . . . .
H85 H 0.8414 0.2141 -0.0931 0.070 Uiso 1 1 calc R U . . .
C86 C 0.8043(2) 0.2241(2) -0.04239(18) 0.0430(10) Uani 1 1 d . . . . .
H86 H 0.8382 0.2295 -0.0097 0.052 Uiso 1 1 calc R U . . .
C87 C 0.73416(13) 0.15548(14) 0.03688(12) 0.0217(6) Uani 1 1 d . . . . .
C88 C 0.74623(18) 0.10649(17) 0.01260(17) 0.0380(9) Uani 1 1 d . . . . .
H88 H 0.7647 0.1121 -0.0097 0.046 Uiso 1 1 calc R U . . .
C89 C 0.7310(2) 0.04850(19) 0.02132(19) 0.0546(13) Uani 1 1 d . . . . .
H89 H 0.7371 0.0156 0.0026 0.066 Uiso 1 1 calc R U . . .
C90 C 0.7076(2) 0.03807(18) 0.05575(18) 0.0427(10) Uani 1 1 d . . . . .
H90 H 0.7000 -0.0016 0.0632 0.051 Uiso 1 1 calc R U . . .
C91 C 0.69527(19) 0.08793(19) 0.07974(17) 0.0428(9) Uani 1 1 d . . . . .
H91 H 0.6776 0.0822 0.1027 0.051 Uiso 1 1 calc R U . . .
C92 C 0.70861(17) 0.14530(17) 0.07031(15) 0.0339(8) Uani 1 1 d . . . . .
H92 H 0.7001 0.1784 0.0871 0.041 Uiso 1 1 calc R U . . .
C93 C 0.90800(15) 0.25920(16) 0.08789(14) 0.0275(7) Uani 1 1 d . . . . .
C94 C 0.98957(17) 0.2338(2) 0.08758(19) 0.0444(10) Uani 1 1 d . . . . .
H94 H 1.0203 0.2103 0.0904 0.053 Uiso 1 1 calc R U . . .
C95 C 0.98091(16) 0.2916(2) 0.07426(18) 0.0423(10) Uani 1 1 d . . . . .
H95 H 1.0046 0.3174 0.0665 0.051 Uiso 1 1 calc R U . . .
C96 C 0.93906(17) 0.15025(18) 0.10656(18) 0.0388(9) Uani 1 1 d . . . . .
C97 C 0.89645(18) 0.14144(18) 0.1285(2) 0.0430(10) Uani 1 1 d . . . . .
H97A H 0.9069 0.1661 0.1615 0.065 Uiso 1 1 calc R U . . .
H97B H 0.8956 0.0991 0.1378 0.065 Uiso 1 1 calc R U . . .
H97C H 0.8595 0.1535 0.1003 0.065 Uiso 1 1 calc R U . . .
C98 C 0.9185(2) 0.1174(2) 0.0519(2) 0.0607(13) Uani 1 1 d . . . . .
H98A H 0.8806 0.1308 0.0271 0.091 Uiso 1 1 calc R U . . .
H98B H 0.9183 0.0741 0.0581 0.091 Uiso 1 1 calc R U . . .
H98C H 0.9434 0.1262 0.0353 0.091 Uiso 1 1 calc R U . . .
C99 C 0.99557(18) 0.1259(2) 0.1483(2) 0.0472(10) Uani 1 1 d . . . . .
H99A H 1.0222 0.1287 0.1329 0.071 Uiso 1 1 calc R U . . .
H99B H 0.9915 0.0839 0.1564 0.071 Uiso 1 1 calc R U . . .
H99C H 1.0092 0.1496 0.1822 0.071 Uiso 1 1 calc R U . . .
C100 C 0.90835(18) 0.36867(17) 0.06031(18) 0.0370(8) Uani 1 1 d . . . . .
C101 C 0.8463(2) 0.3695(2) 0.0458(3) 0.0643(17) Uani 1 1 d . . . . .
H10D H 0.8263 0.3408 0.0162 0.096 Uiso 1 1 calc R U . . .
H10E H 0.8313 0.4099 0.0337 0.096 Uiso 1 1 calc R U . . .
H10F H 0.8416 0.3585 0.0783 0.096 Uiso 1 1 calc R U . . .
C102 C 0.91245(19) 0.3892(2) 0.00814(17) 0.0422(9) Uani 1 1 d . . . . .
H10G H 0.9518 0.3920 0.0161 0.063 Uiso 1 1 calc R U . . .
H10H H 0.8947 0.4285 -0.0034 0.063 Uiso 1 1 calc R U . . .
H10I H 0.8935 0.3600 -0.0214 0.063 Uiso 1 1 calc R U . . .
C103 C 0.9436(3) 0.4090(2) 0.1089(2) 0.0620(14) Uani 1 1 d . . . . .
H10J H 0.9406 0.3953 0.1417 0.093 Uiso 1 1 calc R U . . .
H10K H 0.9301 0.4505 0.1005 0.093 Uiso 1 1 calc R U . . .
H10L H 0.9826 0.4073 0.1158 0.093 Uiso 1 1 calc R U . . .
C104 C 0.91120(14) 0.32620(19) 0.21947(15) 0.0333(8) Uani 1 1 d . . . . .
C105 C 0.96075(18) 0.2944(3) 0.2339(2) 0.0580(14) Uani 1 1 d . . . . .
H105 H 0.9595 0.2533 0.2243 0.070 Uiso 1 1 calc R U . . .
C106 C 1.01245(19) 0.3233(3) 0.2626(3) 0.0712(18) Uani 1 1 d . . . . .
H106 H 1.0459 0.3012 0.2727 0.085 Uiso 1 1 calc R U . . .
C107 C 1.0152(2) 0.3828(3) 0.2761(2) 0.0631(15) Uani 1 1 d . . . . .
H107 H 1.0504 0.4021 0.2947 0.076 Uiso 1 1 calc R U . . .
C108 C 0.96785(19) 0.4142(2) 0.26304(18) 0.0493(11) Uani 1 1 d . . . . .
H108 H 0.9697 0.4554 0.2727 0.059 Uiso 1 1 calc R U . . .
C109 C 0.91594(16) 0.38584(19) 0.23515(15) 0.0374(9) Uani 1 1 d . . . . .
H109 H 0.8830 0.4082 0.2268 0.045 Uiso 1 1 calc R U . . .
C110 C 0.84531(13) 0.22691(16) 0.22152(14) 0.0267(7) Uani 1 1 d . . . . .
C111 C 0.87124(18) 0.2294(2) 0.27931(17) 0.0427(9) Uani 1 1 d . . . . .
H111 H 0.8909 0.2647 0.2973 0.051 Uiso 1 1 calc R U . . .
C112 C 0.8687(2) 0.1813(3) 0.3108(2) 0.0582(13) Uani 1 1 d . . . . .
H112 H 0.8870 0.1838 0.3498 0.070 Uiso 1 1 calc R U . . .
C113 C 0.8401(2) 0.1309(2) 0.2858(2) 0.0578(14) Uani 1 1 d . . . . .
H113 H 0.8371 0.0989 0.3075 0.069 Uiso 1 1 calc R U . . .
C114 C 0.8153(2) 0.1258(2) 0.2292(2) 0.0539(12) Uani 1 1 d . . . . .
H114 H 0.7960 0.0900 0.2120 0.065 Uiso 1 1 calc R U . . .
C115 C 0.81851(17) 0.17318(19) 0.19720(18) 0.0409(9) Uani 1 1 d . . . . .
H115 H 0.8023 0.1689 0.1583 0.049 Uiso 1 1 calc R U . . .
C116 C 0.77896(14) 0.43081(15) 0.20970(13) 0.0252(6) Uani 1 1 d . . . . .
C117 C 0.7808(3) 0.4953(2) 0.27460(19) 0.0618(15) Uani 1 1 d . . . . .
H117 H 0.7814 0.5100 0.3076 0.074 Uiso 1 1 calc R U . . .
C118 C 0.7810(3) 0.5280(2) 0.2338(2) 0.0615(15) Uani 1 1 d . . . . .
H118 H 0.7818 0.5706 0.2324 0.074 Uiso 1 1 calc R U . . .
C119 C 0.78576(17) 0.38512(19) 0.29782(14) 0.0363(8) Uani 1 1 d . . . . .
C120 C 0.7620(3) 0.4022(3) 0.3372(2) 0.0704(17) Uani 1 1 d . . . . .
H12A H 0.7858 0.4327 0.3631 0.106 Uiso 1 1 calc R U . . .
H12B H 0.7606 0.3665 0.3577 0.106 Uiso 1 1 calc R U . . .
H12C H 0.7242 0.4182 0.3163 0.106 Uiso 1 1 calc R U . . .
C121 C 0.8474(2) 0.3719(3) 0.3300(2) 0.0570(13) Uani 1 1 d . . . . .
H12D H 0.8629 0.3627 0.3044 0.085 Uiso 1 1 calc R U . . .
H12E H 0.8528 0.3375 0.3543 0.085 Uiso 1 1 calc R U . . .
H12F H 0.8665 0.4071 0.3522 0.085 Uiso 1 1 calc R U . . .
C122 C 0.7549(2) 0.3303(2) 0.26610(16) 0.0449(10) Uani 1 1 d . . . . .
H12G H 0.7149 0.3393 0.2461 0.067 Uiso 1 1 calc R U . . .
H12H H 0.7607 0.2971 0.2917 0.067 Uiso 1 1 calc R U . . .
H12I H 0.7690 0.3189 0.2399 0.067 Uiso 1 1 calc R U . . .
C123 C 0.78257(16) 0.51113(16) 0.14375(16) 0.0349(8) Uani 1 1 d . . . . .
C124 C 0.7349(2) 0.5559(2) 0.1154(2) 0.0598(14) Uani 1 1 d . . . . .
H12J H 0.6992 0.5358 0.1051 0.090 Uiso 1 1 calc R U . . .
H12K H 0.7359 0.5716 0.0822 0.090 Uiso 1 1 calc R U . . .
H12L H 0.7391 0.5891 0.1405 0.090 Uiso 1 1 calc R U . . .
C125 C 0.7756(3) 0.46080(19) 0.10497(18) 0.0544(13) Uani 1 1 d . . . . .
H12M H 0.8061 0.4319 0.1228 0.082 Uiso 1 1 calc R U . . .
H12N H 0.7764 0.4767 0.0718 0.082 Uiso 1 1 calc R U . . .
H12O H 0.7398 0.4408 0.0949 0.082 Uiso 1 1 calc R U . . .
C126 C 0.8387(2) 0.5419(2) 0.1616(2) 0.0592(14) Uani 1 1 d . . . . .
H12P H 0.8429 0.5741 0.1876 0.089 Uiso 1 1 calc R U . . .
H12Q H 0.8406 0.5588 0.1292 0.089 Uiso 1 1 calc R U . . .
H12R H 0.8687 0.5125 0.1793 0.089 Uiso 1 1 calc R U . . .
C127 C 0.63660(13) 0.39322(14) 0.08871(14) 0.0248(6) Uani 1 1 d . . . . .
C128 C 0.63745(15) 0.42721(16) 0.13234(15) 0.0309(7) Uani 1 1 d . . . . .
H128 H 0.6607 0.4148 0.1690 0.037 Uiso 1 1 calc R U . . .
C129 C 0.60525(18) 0.47856(18) 0.12345(19) 0.0402(9) Uani 1 1 d . . . . .
H129 H 0.6049 0.4994 0.1537 0.048 Uiso 1 1 calc R U . . .
C130 C 0.57382(19) 0.49915(19) 0.0706(2) 0.0457(10) Uani 1 1 d . . . . .
H130 H 0.5531 0.5353 0.0644 0.055 Uiso 1 1 calc R U . . .
C131 C 0.57243(19) 0.4671(2) 0.02648(19) 0.0456(10) Uani 1 1 d . . . . .
H131 H 0.5507 0.4812 -0.0100 0.055 Uiso 1 1 calc R U . . .
C132 C 0.60298(16) 0.41405(18) 0.03543(16) 0.0353(8) Uani 1 1 d . . . . .
H132 H 0.6009 0.3918 0.0048 0.042 Uiso 1 1 calc R U . . .
C133 C 0.65313(14) 0.27516(14) 0.13183(12) 0.0225(6) Uani 1 1 d . . . . .
C134 C 0.59763(17) 0.27721(18) 0.12190(16) 0.0351(8) Uani 1 1 d . . . . .
H134 H 0.5743 0.3089 0.1004 0.042 Uiso 1 1 calc R U . . .
C135 C 0.5759(2) 0.2333(2) 0.14309(19) 0.0437(10) Uani 1 1 d . . . . .
H135 H 0.5379 0.2349 0.1358 0.052 Uiso 1 1 calc R U . . .
C136 C 0.6104(2) 0.1863(2) 0.17550(18) 0.0428(10) Uani 1 1 d . . . . .
H136 H 0.5960 0.1562 0.1903 0.051 Uiso 1 1 calc R U . . .
C137 C 0.6646(2) 0.18490(19) 0.18511(18) 0.0429(10) Uani 1 1 d . . . . .
H137 H 0.6880 0.1531 0.2063 0.052 Uiso 1 1 calc R U . . .
C138 C 0.68639(18) 0.22912(17) 0.16460(15) 0.0348(8) Uani 1 1 d . . . . .
H138 H 0.7248 0.2279 0.1731 0.042 Uiso 1 1 calc R U . . .

loop_
_atom_site_aniso_label
_atom_site_aniso_U_11
_atom_site_aniso_U_22
_atom_site_aniso_U_33
_atom_site_aniso_U_23
_atom_site_aniso_U_13
_atom_site_aniso_U_12
Cu1 0.02024(18) 0.02254(19) 0.01471(17) 0.00093(13) 0.00309(14) 0.00484(14)
Cu2 0.01746(17) 0.01874(18) 0.01319(16) 0.00165(12) 0.00539(13) 0.00357(13)
Cu3 0.02215(18) 0.02009(18) 0.01557(17) -0.00048(13) 0.00904(14) 0.00202(14)
N1 0.0354(17) 0.059(2) 0.0219(15) -0.0129(14) 0.0022(13) 0.0135(16)
N2 0.0275(16) 0.066(2) 0.0190(14) -0.0075(14) -0.0005(12) 0.0181(15)
N3 0.0322(15) 0.0203(14) 0.0310(15) 0.0069(11) 0.0093(12) 0.0013(11)
N4 0.0336(15) 0.0304(16) 0.0244(14) 0.0103(12) 0.0111(12) -0.0022(12)
N5 0.0313(16) 0.0406(19) 0.050(2) -0.0031(15) 0.0249(15) 0.0039(14)
N6 0.0308(16) 0.0396(18) 0.0407(18) 0.0037(14) 0.0164(14) 0.0000(13)
P1 0.0162(3) 0.0187(4) 0.0164(3) 0.0006(3) 0.0044(3) 0.0015(3)
P2 0.0149(3) 0.0226(4) 0.0131(3) -0.0002(3) 0.0045(3) 0.0027(3)
P3 0.0251(4) 0.0186(4) 0.0127(3) -0.0001(3) 0.0071(3) 0.0039(3)
C1 0.0237(16) 0.0386(19) 0.0192(15) -0.0021(13) 0.0052(13) 0.0056(14)
C2 0.057(3) 0.119(5) 0.032(2) -0.036(3) -0.014(2) 0.039(3)
C3 0.048(3) 0.121(5) 0.032(2) -0.031(3) -0.014(2) 0.039(3)
C4 0.039(2) 0.046(2) 0.0318(19) -0.0172(17) 0.0117(16) 0.0072(18)
C5 0.049(7) 0.053(8) 0.043(7) 0.003(6) 0.023(6) 0.021(6)
C6 0.041(7) 0.029(6) 0.086(10) -0.006(6) 0.036(7) 0.009(5)
C7 0.072(10) 0.056(9) 0.033(6) -0.007(6) 0.017(6) 0.010(7)
C5' 0.047(4) 0.045(4) 0.036(3) 0.000(3) 0.015(3) 0.018(3)
C6' 0.048(4) 0.048(4) 0.044(4) -0.003(3) 0.022(3) 0.006(3)
C7' 0.053(5) 0.040(4) 0.100(8) -0.018(5) 0.024(5) -0.011(4)
C8 0.0288(18) 0.054(2) 0.0266(18) 0.0037(17) 0.0070(15) 0.0175(17)
C9 0.0285(17) 0.0350(19) 0.0319(18) -0.0005(15) 0.0118(15) 0.0106(14)
C10 0.057(3) 0.079(4) 0.041(2) 0.024(2) 0.016(2) 0.033(3)
C11 0.030(2) 0.075(3) 0.045(2) -0.009(2) 0.0104(19) 0.005(2)
C12 0.0212(15) 0.0193(15) 0.0301(16) -0.0030(12) 0.0081(13) 0.0004(12)
C13 0.037(2) 0.035(2) 0.0314(18) -0.0095(15) 0.0109(16) -0.0109(16)
C14 0.047(2) 0.044(2) 0.051(3) -0.020(2) 0.019(2) -0.019(2)
C15 0.048(2) 0.027(2) 0.079(3) -0.009(2) 0.034(2) -0.0097(18)
C16 0.037(2) 0.0247(18) 0.074(3) 0.0164(19) 0.029(2) 0.0077(16)
C17 0.0224(16) 0.0304(19) 0.049(2) 0.0088(16) 0.0149(16) 0.0043(14)
C18 0.0171(13) 0.0235(15) 0.0209(14) -0.0020(12) 0.0048(11) 0.0010(11)
C19 0.0282(17) 0.0358(19) 0.0337(18) -0.0044(15) 0.0170(15) -0.0015(14)
C20 0.041(2) 0.052(3) 0.038(2) -0.0121(18) 0.0243(18) -0.0003(18)
C21 0.040(2) 0.037(2) 0.044(2) -0.0147(17) 0.0191(18) 0.0062(17)
C22 0.043(2) 0.0279(18) 0.038(2) -0.0103(15) 0.0129(17) 0.0029(16)
C23 0.0292(17) 0.0290(18) 0.0280(17) -0.0034(13) 0.0099(14) 0.0019(14)
C24 0.0188(14) 0.0248(16) 0.0218(14) 0.0057(12) 0.0062(12) 0.0004(12)
C25 0.069(3) 0.026(2) 0.050(3) 0.0174(18) 0.024(2) 0.0001(19)
C26 0.065(3) 0.038(2) 0.041(2) 0.0189(18) 0.024(2) -0.003(2)
C27 0.0340(18) 0.0214(16) 0.040(2) -0.0006(14) 0.0129(16) 0.0074(14)
C28 0.097(4) 0.028(2) 0.039(2) 0.0002(17) 0.038(3) 0.013(2)
C29 0.045(3) 0.070(3) 0.057(3) -0.029(3) 0.017(2) -0.012(2)
C30 0.048(3) 0.042(3) 0.070(3) 0.002(2) 0.023(2) 0.019(2)
C31 0.0372(19) 0.044(2) 0.0179(15) 0.0042(14) 0.0140(14) -0.0058(16)
C32 0.050(2) 0.058(3) 0.0295(19) -0.0104(18) 0.0204(18) -0.017(2)
C33 0.045(2) 0.056(3) 0.0267(18) -0.0019(17) 0.0171(17) 0.0064(19)
C34 0.058(3) 0.077(3) 0.0232(18) 0.012(2) 0.0188(19) -0.005(2)
C35 0.0186(14) 0.0335(17) 0.0174(14) -0.0007(12) 0.0063(11) 0.0047(12)
C36 0.0195(15) 0.039(2) 0.0294(17) 0.0050(14) 0.0087(13) 0.0087(14)
C37 0.033(2) 0.043(2) 0.040(2) 0.0124(17) 0.0124(17) 0.0175(17)
C38 0.0187(16) 0.060(3) 0.0349(19) 0.0059(18) 0.0073(14) 0.0127(16)
C39 0.0201(16) 0.056(2) 0.0290(17) 0.0005(16) 0.0097(14) 0.0013(16)
C40 0.0214(15) 0.041(2) 0.0210(15) 0.0012(13) 0.0076(13) 0.0022(14)
C41 0.0229(15) 0.0253(15) 0.0158(13) -0.0024(11) 0.0084(12) -0.0011(12)
C42 0.0266(17) 0.045(2) 0.037(2) -0.0124(17) 0.0109(15) -0.0040(16)
C43 0.043(2) 0.055(3) 0.051(3) -0.030(2) 0.017(2) -0.016(2)
C44 0.046(2) 0.040(2) 0.049(2) -0.0249(19) 0.026(2) -0.0120(18)
C45 0.038(2) 0.0344(19) 0.038(2) -0.0085(16) 0.0231(17) -0.0026(15)
C46 0.0278(16) 0.0309(18) 0.0256(16) -0.0053(13) 0.0133(14) -0.0027(13)
C47 0.0252(16) 0.0321(18) 0.0278(17) 0.0012(13) 0.0106(14) 0.0026(13)
C48 0.048(3) 0.061(3) 0.072(3) -0.004(3) 0.043(3) 0.000(2)
C49 0.049(3) 0.055(3) 0.073(3) 0.004(2) 0.043(3) -0.004(2)
C50 0.044(2) 0.037(2) 0.040(2) -0.0036(16) 0.0275(18) 0.0094(17)
C51 0.057(3) 0.027(2) 0.101(4) -0.012(2) 0.053(3) -0.0049(19)
C52 0.093(4) 0.056(3) 0.042(3) -0.002(2) 0.026(3) 0.006(3)
C53 0.075(3) 0.052(3) 0.046(2) -0.007(2) 0.041(3) 0.001(2)
C54 0.0310(18) 0.0310(19) 0.0360(19) 0.0035(15) 0.0076(15) -0.0013(15)
C55 0.050(3) 0.044(2) 0.041(2) 0.0022(19) -0.002(2) 0.004(2)
C56 0.043(2) 0.0281(19) 0.050(2) -0.0017(17) 0.0233(19) -0.0034(16)
C57 0.044(2) 0.051(3) 0.046(2) 0.002(2) 0.016(2) -0.017(2)
C58 0.0343(17) 0.0161(14) 0.0142(13) -0.0008(11) 0.0074(12) 0.0042(12)
C59 0.0364(18) 0.0294(17) 0.0200(15) 0.0012(13) 0.0110(14) 0.0014(14)
C60 0.048(2) 0.047(2) 0.0279(18) -0.0020(16) 0.0227(17) 0.0058(18)
C61 0.061(3) 0.038(2) 0.0197(16) 0.0018(14) 0.0175(17) 0.0114(19)
C62 0.042(2) 0.036(2) 0.0164(15) 0.0012(13) 0.0044(14) 0.0069(16)
C63 0.0322(18) 0.0322(18) 0.0212(15) 0.0001(13) 0.0083(14) 0.0047(14)
C64 0.0242(15) 0.0216(15) 0.0215(14) -0.0001(11) 0.0135(12) 0.0011(12)
C65 0.041(2) 0.0271(17) 0.0261(16) 0.0026(13) 0.0163(15) 0.0046(15)
C66 0.055(2) 0.0271(18) 0.037(2) 0.0073(15) 0.0253(19) 0.0093(17)
C67 0.052(2) 0.0202(16) 0.042(2) -0.0056(14) 0.0276(19) 0.0027(15)
C68 0.048(2) 0.036(2) 0.0329(19) -0.0123(16) 0.0238(17) -0.0036(17)
C69 0.0362(18) 0.0295(18) 0.0257(16) 0.0007(13) 0.0161(14) 0.0033(14)
Cu4 0.02188(18) 0.01747(18) 0.01519(17) -0.00003(13) 0.00409(14) -0.00156(14)
Cu5 0.02406(19) 0.02018(19) 0.02501(19) 0.00273(14) 0.01443(16) -0.00098(14)
Cu6 0.02261(18) 0.01730(18) 0.01345(16) -0.00016(13) 0.00586(14) -0.00307(14)
N7 0.0351(17) 0.051(2) 0.0253(15) 0.0117(14) 0.0017(13) -0.0137(15)
N8 0.0340(17) 0.056(2) 0.0195(14) 0.0057(14) 0.0000(13) -0.0211(16)
N9 0.0256(14) 0.0370(17) 0.0339(16) 0.0026(13) 0.0129(13) -0.0004(12)
N10 0.0271(14) 0.0360(16) 0.0326(15) 0.0031(13) 0.0163(13) -0.0054(12)
N11 0.0454(18) 0.0293(16) 0.0203(13) -0.0053(11) 0.0091(13) 0.0106(13)
N12 0.0416(17) 0.0200(14) 0.0258(14) -0.0059(11) 0.0039(13) 0.0012(12)
P4 0.0283(4) 0.0190(4) 0.0166(3) 0.0005(3) 0.0112(3) -0.0002(3)
P5 0.0168(3) 0.0249(4) 0.0185(4) 0.0018(3) 0.0070(3) -0.0034(3)
P6 0.0202(4) 0.0166(4) 0.0161(3) -0.0002(3) 0.0048(3) 0.0006(3)
C70 0.0274(16) 0.0340(18) 0.0196(15) 0.0017(13) 0.0081(13) -0.0041(14)
C71 0.064(4) 0.124(6) 0.035(3) 0.039(3) -0.021(2) -0.048(4)
C72 0.064(4) 0.131(6) 0.038(3) 0.039(3) -0.021(2) -0.061(4)
C73 0.040(2) 0.036(2) 0.0316(18) 0.0068(15) 0.0170(16) -0.0047(16)
C74 0.035(2) 0.042(2) 0.046(2) 0.0153(19) 0.0073(18) -0.0130(18)
C75 0.057(3) 0.043(2) 0.055(3) 0.017(2) 0.023(2) 0.009(2)
C76 0.092(4) 0.059(3) 0.063(3) -0.004(3) 0.056(3) -0.019(3)
C77 0.036(2) 0.043(2) 0.0246(17) 0.0012(15) 0.0091(15) -0.0148(17)
C78 0.042(2) 0.061(3) 0.038(2) 0.008(2) 0.0145(19) 0.003(2)
C79 0.042(2) 0.044(2) 0.0293(18) 0.0016(16) 0.0138(16) -0.0181(18)
C80 0.031(2) 0.054(3) 0.037(2) -0.0043(18) 0.0076(17) -0.0139(18)
C81 0.049(2) 0.0192(15) 0.0234(16) 0.0022(12) 0.0198(15) 0.0027(14)
C82 0.052(2) 0.036(2) 0.0271(18) -0.0018(15) 0.0188(17) 0.0043(17)
C83 0.071(3) 0.031(2) 0.0249(18) -0.0011(15) 0.0181(19) 0.0043(19)
C84 0.092(4) 0.040(2) 0.043(2) 0.0016(18) 0.049(3) -0.002(2)
C85 0.073(3) 0.073(3) 0.051(3) -0.005(2) 0.049(3) -0.008(3)
C86 0.052(2) 0.051(2) 0.039(2) -0.0044(18) 0.032(2) -0.005(2)
C87 0.0250(15) 0.0202(15) 0.0185(14) 0.0009(11) 0.0086(12) 0.0020(12)
C88 0.053(2) 0.0287(19) 0.037(2) -0.0006(15) 0.0245(18) 0.0054(17)
C89 0.098(4) 0.0229(19) 0.044(2) -0.0038(17) 0.033(3) 0.007(2)
C90 0.065(3) 0.0230(18) 0.040(2) 0.0025(15) 0.025(2) -0.0072(18)
C91 0.052(2) 0.040(2) 0.037(2) 0.0058(17) 0.0215(19) -0.0093(19)
C92 0.040(2) 0.0323(19) 0.0302(18) -0.0003(14) 0.0173(16) -0.0015(15)
C93 0.0279(16) 0.0267(17) 0.0298(17) 0.0021(13) 0.0148(14) -0.0001(13)
C94 0.0258(18) 0.058(3) 0.052(3) 0.010(2) 0.0202(18) 0.0061(18)
C95 0.0240(18) 0.058(3) 0.047(2) 0.012(2) 0.0174(17) -0.0029(17)
C96 0.034(2) 0.032(2) 0.048(2) 0.0007(17) 0.0170(18) 0.0027(15)
C97 0.039(2) 0.0265(19) 0.067(3) 0.0112(18) 0.027(2) 0.0040(16)
C98 0.063(3) 0.042(3) 0.061(3) -0.008(2) 0.014(3) 0.002(2)
C99 0.038(2) 0.046(2) 0.055(3) 0.010(2) 0.019(2) 0.0117(19)
C100 0.045(2) 0.0287(19) 0.049(2) 0.0083(16) 0.0315(19) -0.0008(16)
C101 0.060(3) 0.034(2) 0.127(5) 0.037(3) 0.068(3) 0.016(2)
C102 0.047(2) 0.045(2) 0.037(2) 0.0119(17) 0.0220(19) 0.0000(19)
C103 0.101(4) 0.044(3) 0.046(3) -0.005(2) 0.038(3) -0.014(3)
C104 0.0208(16) 0.051(2) 0.0283(17) -0.0042(16) 0.0112(14) -0.0095(15)
C105 0.025(2) 0.079(4) 0.069(3) -0.030(3) 0.020(2) -0.007(2)
C106 0.023(2) 0.114(5) 0.077(4) -0.031(4) 0.022(2) -0.009(3)
C107 0.038(2) 0.098(4) 0.052(3) -0.022(3) 0.019(2) -0.037(3)
C108 0.039(2) 0.061(3) 0.039(2) -0.005(2) 0.0099(18) -0.026(2)
C109 0.0311(19) 0.044(2) 0.0289(18) -0.0017(16) 0.0067(15) -0.0178(16)
C110 0.0181(14) 0.0350(18) 0.0274(16) 0.0106(14) 0.0107(13) 0.0048(13)
C111 0.040(2) 0.051(2) 0.034(2) 0.0135(18) 0.0134(17) 0.0093(19)
C112 0.061(3) 0.068(3) 0.043(3) 0.030(2) 0.022(2) 0.019(3)
C113 0.054(3) 0.062(3) 0.069(3) 0.047(3) 0.038(3) 0.023(2)
C114 0.041(2) 0.044(3) 0.075(3) 0.020(2) 0.025(2) -0.002(2)
C115 0.034(2) 0.042(2) 0.044(2) 0.0103(18) 0.0151(17) -0.0021(17)
C116 0.0254(15) 0.0242(16) 0.0176(14) -0.0021(12) 0.0022(12) 0.0000(12)
C117 0.103(4) 0.038(2) 0.033(2) -0.0111(18) 0.021(2) 0.023(3)
C118 0.101(4) 0.024(2) 0.042(2) -0.0103(18) 0.017(3) 0.013(2)
C119 0.043(2) 0.047(2) 0.0168(15) -0.0003(15) 0.0115(15) 0.0089(17)
C120 0.101(5) 0.084(4) 0.043(3) -0.007(3) 0.047(3) 0.017(3)
C121 0.051(3) 0.066(3) 0.040(2) 0.016(2) 0.008(2) 0.008(2)
C122 0.059(3) 0.052(3) 0.0226(17) 0.0035(17) 0.0177(18) -0.006(2)
C123 0.0359(19) 0.0185(16) 0.0336(18) 0.0037(14) 0.0011(15) -0.0077(14)
C124 0.056(3) 0.053(3) 0.052(3) 0.025(2) 0.008(2) 0.014(2)
C125 0.103(4) 0.029(2) 0.038(2) -0.0037(17) 0.039(3) -0.023(2)
C126 0.043(2) 0.048(3) 0.064(3) 0.009(2) 0.004(2) -0.019(2)
C127 0.0232(15) 0.0200(15) 0.0290(16) -0.0009(12) 0.0098(13) 0.0025(12)
C128 0.0297(17) 0.0291(18) 0.0324(18) -0.0031(14) 0.0127(15) 0.0050(14)
C129 0.041(2) 0.0279(19) 0.052(2) -0.0109(17) 0.0218(19) 0.0032(16)
C130 0.046(2) 0.032(2) 0.062(3) 0.0063(19) 0.027(2) 0.0141(18)
C131 0.045(2) 0.044(2) 0.045(2) 0.0132(19) 0.0188(19) 0.0176(19)
C132 0.038(2) 0.036(2) 0.0340(19) 0.0052(15) 0.0180(16) 0.0120(16)
C133 0.0293(16) 0.0210(15) 0.0175(14) -0.0016(11) 0.0107(12) -0.0004(12)
C134 0.038(2) 0.034(2) 0.038(2) 0.0015(15) 0.0216(17) -0.0010(16)
C135 0.048(2) 0.049(2) 0.047(2) 0.0011(19) 0.033(2) -0.0030(19)
C136 0.059(3) 0.040(2) 0.044(2) -0.0015(18) 0.037(2) -0.0095(19)
C137 0.063(3) 0.033(2) 0.043(2) 0.0118(17) 0.033(2) 0.0106(19)
C138 0.042(2) 0.0334(19) 0.0307(18) 0.0007(15) 0.0184(16) 0.0033(16)

loop_
_atom_type_symbol
_atom_type_description
_atom_type_scat_dispersion_real
_atom_type_scat_dispersion_imag
_atom_type_scat_source
C C 0.0033 0.0016 'International Tables Vol C Tables 4.2.6.8 and 6.1.1.4'
H H 0.0000 0.0000 'International Tables Vol C Tables 4.2.6.8 and 6.1.1.4'
N N 0.0061 0.0033 'International Tables Vol C Tables 4.2.6.8 and 6.1.1.4'
P P 0.1023 0.0942 'International Tables Vol C Tables 4.2.6.8 and 6.1.1.4'
Cu Cu 0.3201 1.2651 'International Tables Vol C Tables 4.2.6.8 and 6.1.1.4'

loop_
_geom_angle_atom_site_label_1
_geom_angle_atom_site_label_2
_geom_angle_atom_site_label_3
_geom_angle
C1 Cu1 P1 125.21(11)
C1 Cu1 P3 117.99(11)
P1 Cu1 P3 116.37(3)
C24 Cu2 P2 122.87(9)
C24 Cu2 P1 122.73(9)
P2 Cu2 P1 114.30(3)
C47 Cu3 P3 120.76(10)
C47 Cu3 P2 124.13(10)
P3 Cu3 P2 114.93(3)
C1 N1 C2 111.5(4)
C1 N1 C4 126.6(3)
C2 N1 C4 121.9(4)
C3 N2 C1 110.9(4)
C3 N2 C8 120.2(3)
C1 N2 C8 128.8(3)
C24 N3 C25 111.5(3)
C24 N3 C27 127.3(3)
C25 N3 C27 121.2(3)
C24 N4 C26 111.1(3)
C24 N4 C31 123.9(3)
C26 N4 C31 125.0(3)
C47 N5 C48 111.2(4)
C47 N5 C50 125.8(3)
C48 N5 C50 122.9(3)
C47 N6 C49 110.7(4)
C47 N6 C54 126.5(3)
C49 N6 C54 122.4(4)
C18 P1 C12 99.15(15)
C18 P1 Cu1 108.50(11)
C12 P1 Cu1 111.11(11)
C18 P1 Cu2 111.46(10)
C12 P1 Cu2 109.14(11)
Cu1 P1 Cu2 116.17(3)
C41 P2 C35 101.63(14)
C41 P2 Cu2 105.95(10)
C35 P2 Cu2 113.34(11)
C41 P2 Cu3 109.71(10)
C35 P2 Cu3 107.80(10)
Cu2 P2 Cu3 117.23(3)
C64 P3 C58 100.01(14)
C64 P3 Cu3 107.88(11)
C58 P3 Cu3 113.28(11)
C64 P3 Cu1 108.97(10)
C58 P3 Cu1 107.72(11)
Cu3 P3 Cu1 117.50(4)
N1 C1 N2 103.4(3)
N1 C1 Cu1 127.4(3)
N2 C1 Cu1 128.7(3)
C3 C2 N1 106.9(4)
C3 C2 H2 126.5
N1 C2 H2 126.5
C2 C3 N2 107.3(4)
C2 C3 H3 126.4
N2 C3 H3 126.4
C7' C4 N1 106.6(5)
C7' C4 C5' 116.6(5)
N1 C4 C5' 110.0(3)
N1 C4 C6 113.1(5)
N1 C4 C7 113.9(6)
C6 C4 C7 111.8(6)
C7' C4 C6' 111.0(4)
N1 C4 C6' 104.5(4)
C5' C4 C6' 107.5(4)
N1 C4 C5 107.5(5)
C6 C4 C5 106.3(5)
C7 C4 C5 103.3(5)
C4 C5 H5A 109.5
C4 C5 H5B 109.5
H5A C5 H5B 109.5
C4 C5 H5C 109.5
H5A C5 H5C 109.5
H5B C5 H5C 109.5
C4 C6 H6A 109.5
C4 C6 H6B 109.5
H6A C6 H6B 109.5
C4 C6 H6C 109.5
H6A C6 H6C 109.5
H6B C6 H6C 109.5
C4 C7 H7A 109.5
C4 C7 H7B 109.5
H7A C7 H7B 109.5
C4 C7 H7C 109.5
H7A C7 H7C 109.5
H7B C7 H7C 109.5
C4 C5' H5'1 109.5
C4 C5' H5'2 109.5
H5'1 C5' H5'2 109.5
C4 C5' H5'3 109.5
H5'1 C5' H5'3 109.5
H5'2 C5' H5'3 109.5
C4 C6' H6'1 109.5
C4 C6' H6'2 109.5
H6'1 C6' H6'2 109.5
C4 C6' H6'3 109.5
H6'1 C6' H6'3 109.5
H6'2 C6' H6'3 109.5
C4 C7' H7'1 109.5
C4 C7' H7'2 109.5
H7'1 C7' H7'2 109.5
C4 C7' H7'3 109.5
H7'1 C7' H7'3 109.5
H7'2 C7' H7'3 109.5
N2 C8 C9 110.3(3)
N2 C8 C10 108.5(4)
C9 C8 C10 110.7(4)
N2 C8 C11 107.5(4)
C9 C8 C11 110.2(3)
C10 C8 C11 109.6(4)
C8 C9 H9A 109.5
C8 C9 H9B 109.5
H9A C9 H9B 109.5
C8 C9 H9C 109.5
H9A C9 H9C 109.5
H9B C9 H9C 109.5
C8 C10 H10A 109.5
C8 C10 H10B 109.5
H10A C10 H10B 109.5
C8 C10 H10C 109.5
H10A C10 H10C 109.5
H10B C10 H10C 109.5
C8 C11 H11A 109.5
C8 C11 H11B 109.5
H11A C11 H11B 109.5
C8 C11 H11C 109.5
H11A C11 H11C 109.5
H11B C11 H11C 109.5
C17 C12 C13 116.9(3)
C17 C12 P1 122.5(3)
C13 C12 P1 120.6(3)
C14 C13 C12 122.0(4)
C14 C13 H13 119.0
C12 C13 H13 119.0
C15 C14 C13 119.7(4)
C15 C14 H14 120.2
C13 C14 H14 120.2
C16 C15 C14 119.6(4)
C16 C15 H15 120.2
C14 C15 H15 120.2
C15 C16 C17 120.6(4)
C15 C16 H16 119.7
C17 C16 H16 119.7
C12 C17 C16 121.3(4)
C12 C17 H17 119.4
C16 C17 H17 119.4
C23 C18 C19 116.2(3)
C23 C18 P1 120.4(3)
C19 C18 P1 123.2(3)
C20 C19 C18 121.3(4)
C20 C19 H19 119.4
C18 C19 H19 119.4
C21 C20 C19 120.4(4)
C21 C20 H20 119.8
C19 C20 H20 119.8
C20 C21 C22 119.6(4)
C20 C21 H21 120.2
C22 C21 H21 120.2
C21 C22 C23 120.5(4)
C21 C22 H22 119.7
C23 C22 H22 119.7
C18 C23 C22 121.9(4)
C18 C23 H23 119.0
C22 C23 H23 119.0
N4 C24 N3 103.4(3)
N4 C24 Cu2 127.3(3)
N3 C24 Cu2 129.3(2)
C26 C25 N3 106.8(4)
C26 C25 H25 126.6
N3 C25 H25 126.6
C25 C26 N4 107.2(3)
C25 C26 H26 126.4
N4 C26 H26 126.4
N3 C27 C28 110.2(3)
N3 C27 C29 108.7(3)
C28 C27 C29 111.4(4)
N3 C27 C30 108.7(3)
C28 C27 C30 106.9(4)
C29 C27 C30 111.0(4)
C27 C28 H28A 109.5
C27 C28 H28B 109.5
H28A C28 H28B 109.5
C27 C28 H28C 109.5
H28A C28 H28C 109.5
H28B C28 H28C 109.5
C27 C29 H29A 109.5
C27 C29 H29B 109.5
H29A C29 H29B 109.5
C27 C29 H29C 109.5
H29A C29 H29C 109.5
H29B C29 H29C 109.5
C27 C30 H30A 109.5
C27 C30 H30B 109.5
H30A C30 H30B 109.5
C27 C30 H30C 109.5
H30A C30 H30C 109.5
H30B C30 H30C 109.5
C33 C31 N4 108.9(3)
C33 C31 C32 111.4(4)
N4 C31 C32 109.1(3)
C33 C31 C34 109.6(3)
N4 C31 C34 109.1(3)
C32 C31 C34 108.7(3)
C31 C32 H32A 109.5
C31 C32 H32B 109.5
H32A C32 H32B 109.5
C31 C32 H32C 109.5
H32A C32 H32C 109.5
H32B C32 H32C 109.5
C31 C33 H33A 109.5
C31 C33 H33B 109.5
H33A C33 H33B 109.5
C31 C33 H33C 109.5
H33A C33 H33C 109.5
H33B C33 H33C 109.5
C31 C34 H34A 109.5
C31 C34 H34B 109.5
H34A C34 H34B 109.5
C31 C34 H34C 109.5
H34A C34 H34C 109.5
H34B C34 H34C 109.5
C36 C35 C40 117.7(3)
C36 C35 P2 120.8(3)
C40 C35 P2 121.4(3)
C35 C36 C37 121.1(4)
C35 C36 H36 119.5
C37 C36 H36 119.5
C38 C37 C36 120.0(4)
C38 C37 H37 120.0
C36 C37 H37 120.0
C39 C38 C37 119.9(3)
C39 C38 H38 120.0
C37 C38 H38 120.0
C38 C39 C40 120.1(4)
C38 C39 H39 120.0
C40 C39 H39 120.0
C39 C40 C35 121.2(3)
C39 C40 H40 119.4
C35 C40 H40 119.4
C42 C41 C46 117.1(3)
C42 C41 P2 126.4(3)
C46 C41 P2 116.5(2)
C43 C42 C41 121.2(4)
C43 C42 H42 119.4
C41 C42 H42 119.4
C42 C43 C44 121.0(4)
C42 C43 H43 119.5
C44 C43 H43 119.5
C45 C44 C43 118.5(4)
C45 C44 H44 120.7
C43 C44 H44 120.7
C44 C45 C46 120.7(4)
C44 C45 H45 119.7
C46 C45 H45 119.7
C45 C46 C41 121.6(3)
C45 C46 H46 119.2
C41 C46 H46 119.2
N5 C47 N6 103.4(3)
N5 C47 Cu3 128.3(3)
N6 C47 Cu3 127.3(3)
C49 C48 N5 106.9(4)
C49 C48 H48 126.6
N5 C48 H48 126.6
C48 C49 N6 107.8(4)
C48 C49 H49 126.1
N6 C49 H49 126.1
N5 C50 C52 110.0(4)
N5 C50 C53 109.0(3)
C52 C50 C53 110.1(4)
N5 C50 C51 109.9(3)
C52 C50 C51 110.6(4)
C53 C50 C51 107.1(4)
C50 C51 H51A 109.5
C50 C51 H51B 109.5
H51A C51 H51B 109.5
C50 C51 H51C 109.5
H51A C51 H51C 109.5
H51B C51 H51C 109.5
C50 C52 H52A 109.5
C50 C52 H52B 109.5
H52A C52 H52B 109.5
C50 C52 H52C 109.5
H52A C52 H52C 109.5
H52B C52 H52C 109.5
C50 C53 H53A 109.5
C50 C53 H53B 109.5
H53A C53 H53B 109.5
C50 C53 H53C 109.5
H53A C53 H53C 109.5
H53B C53 H53C 109.5
N6 C54 C56 110.2(3)
N6 C54 C57 108.9(3)
C56 C54 C57 109.4(3)
N6 C54 C55 107.4(3)
C56 C54 C55 109.9(4)
C57 C54 C55 111.0(4)
C54 C55 H55A 109.5
C54 C55 H55B 109.5
H55A C55 H55B 109.5
C54 C55 H55C 109.5
H55A C55 H55C 109.5
H55B C55 H55C 109.5
C54 C56 H56A 109.5
C54 C56 H56B 109.5
H56A C56 H56B 109.5
C54 C56 H56C 109.5
H56A C56 H56C 109.5
H56B C56 H56C 109.5
C54 C57 H57A 109.5
C54 C57 H57B 109.5
H57A C57 H57B 109.5
C54 C57 H57C 109.5
H57A C57 H57C 109.5
H57B C57 H57C 109.5
C59 C58 C63 117.4(3)
C59 C58 P3 121.5(2)
C63 C58 P3 121.1(3)
C58 C59 C60 121.3(3)
C58 C59 H59 119.3
C60 C59 H59 119.3
C61 C60 C59 120.3(4)
C61 C60 H60 119.8
C59 C60 H60 119.8
C60 C61 C62 119.6(3)
C60 C61 H61 120.2
C62 C61 H61 120.2
C63 C62 C61 119.9(4)
C63 C62 H62 120.0
C61 C62 H62 120.0
C62 C63 C58 121.4(4)
C62 C63 H63 119.3
C58 C63 H63 119.3
C65 C64 C69 116.6(3)
C65 C64 P3 124.8(2)
C69 C64 P3 118.5(2)
C66 C65 C64 121.1(3)
C66 C65 H65 119.4
C64 C65 H65 119.4
C67 C66 C65 121.3(4)
C67 C66 H66 119.4
C65 C66 H66 119.4
C66 C67 C68 118.3(3)
C66 C67 H67 120.8
C68 C67 H67 120.8
C69 C68 C67 120.8(3)
C69 C68 H68 119.6
C67 C68 H68 119.6
C68 C69 C64 121.8(3)
C68 C69 H69 119.1
C64 C69 H69 119.1
C70 Cu4 P4 118.84(11)
C70 Cu4 P6 127.65(11)
P4 Cu4 P6 113.47(3)
C93 Cu5 P5 117.75(11)
C93 Cu5 P4 125.05(11)
P5 Cu5 P4 116.77(3)
C116 Cu6 P5 126.50(10)
C116 Cu6 P6 118.26(10)
P5 Cu6 P6 115.18(3)
C70 N7 C71 110.8(4)
C70 N7 C73 128.7(3)
C71 N7 C73 120.4(4)
C70 N8 C72 111.0(3)
C70 N8 C77 125.4(3)
C72 N8 C77 123.5(3)
C93 N9 C94 111.3(3)
C93 N9 C96 127.3(3)
C94 N9 C96 120.9(3)
C93 N10 C95 111.1(3)
C93 N10 C100 127.9(3)
C95 N10 C100 121.0(3)
C116 N11 C117 111.1(3)
C116 N11 C119 125.3(3)
C117 N11 C119 123.1(3)
C116 N12 C118 110.4(3)
C116 N12 C123 127.9(3)
C118 N12 C123 121.5(3)
C87 P4 C81 99.83(15)
C87 P4 Cu5 109.25(10)
C81 P4 Cu5 110.16(13)
C87 P4 Cu4 105.20(11)
C81 P4 Cu4 111.49(12)
Cu5 P4 Cu4 119.02(4)
C110 P5 C104 100.85(17)
C110 P5 Cu6 110.13(11)
C104 P5 Cu6 110.87(14)
C110 P5 Cu5 109.55(12)
C104 P5 Cu5 109.28(12)
Cu6 P5 Cu5 115.20(4)
C133 P6 C127 100.69(15)
C133 P6 Cu6 107.69(11)
C127 P6 Cu6 107.91(11)
C133 P6 Cu4 109.73(10)
C127 P6 Cu4 110.69(11)
Cu6 P6 Cu4 118.60(4)
N7 C70 N8 103.7(3)
N7 C70 Cu4 129.0(3)
N8 C70 Cu4 127.3(3)
C72 C71 N7 107.4(4)
C72 C71 H71 126.3
N7 C71 H71 126.3
C71 C72 N8 107.0(4)
C71 C72 H72 126.5
N8 C72 H72 126.5
N7 C73 C74 110.6(3)
N7 C73 C76 108.0(4)
C74 C73 C76 110.5(4)
N7 C73 C75 108.3(4)
C74 C73 C75 110.3(4)
C76 C73 C75 109.1(4)
C73 C74 H74A 109.5
C73 C74 H74B 109.5
H74A C74 H74B 109.5
C73 C74 H74C 109.5
H74A C74 H74C 109.5
H74B C74 H74C 109.5
C73 C75 H75A 109.5
C73 C75 H75B 109.5
H75A C75 H75B 109.5
C73 C75 H75C 109.5
H75A C75 H75C 109.5
H75B C75 H75C 109.5
C73 C76 H76A 109.5
C73 C76 H76B 109.5
H76A C76 H76B 109.5
C73 C76 H76C 109.5
H76A C76 H76C 109.5
H76B C76 H76C 109.5
N8 C77 C79 109.5(3)
N8 C77 C80 109.3(3)
C79 C77 C80 110.2(3)
N8 C77 C78 108.5(3)
C79 C77 C78 109.6(4)
C80 C77 C78 109.7(4)
C77 C78 H78A 109.5
C77 C78 H78B 109.5
H78A C78 H78B 109.5
C77 C78 H78C 109.5
H78A C78 H78C 109.5
H78B C78 H78C 109.5
C77 C79 H79A 109.5
C77 C79 H79B 109.5
H79A C79 H79B 109.5
C77 C79 H79C 109.5
H79A C79 H79C 109.5
H79B C79 H79C 109.5
C77 C80 H80A 109.5
C77 C80 H80B 109.5
H80A C80 H80B 109.5
C77 C80 H80C 109.5
H80A C80 H80C 109.5
H80B C80 H80C 109.5
C86 C81 C82 116.8(3)
C86 C81 P4 122.0(3)
C82 C81 P4 121.3(3)
C81 C82 C83 121.8(4)
C81 C82 H82 119.1
C83 C82 H82 119.1
C84 C83 C82 119.7(4)
C84 C83 H83 120.2
C82 C83 H83 120.2
C83 C84 C85 120.3(4)
C83 C84 H84 119.9
C85 C84 H84 119.9
C84 C85 C86 119.6(5)
C84 C85 H85 120.2
C86 C85 H85 120.2
C81 C86 C85 121.8(5)
C81 C86 H86 119.1
C85 C86 H86 119.1
C88 C87 C92 118.4(3)
C88 C87 P4 123.0(3)
C92 C87 P4 118.5(3)
C87 C88 C89 119.5(4)
C87 C88 H88 120.2
C89 C88 H88 120.2
C90 C89 C88 122.2(4)
C90 C89 H89 118.9
C88 C89 H89 118.9
C89 C90 C91 117.7(4)
C89 C90 H90 121.2
C91 C90 H90 121.2
C92 C91 C90 120.7(4)
C92 C91 H91 119.7
C90 C91 H91 119.7
C91 C92 C87 121.4(4)
C91 C92 H92 119.3
C87 C92 H92 119.3
N10 C93 N9 103.6(3)
N10 C93 Cu5 128.1(3)
N9 C93 Cu5 128.3(3)
C95 C94 N9 107.0(4)
C95 C94 H94 126.5
N9 C94 H94 126.5
C94 C95 N10 106.9(3)
C94 C95 H95 126.5
N10 C95 H95 126.5
N9 C96 C99 108.8(3)
N9 C96 C97 111.5(3)
C99 C96 C97 109.5(4)
N9 C96 C98 107.7(4)
C99 C96 C98 110.9(4)
C97 C96 C98 108.5(4)
C96 C97 H97A 109.5
C96 C97 H97B 109.5
H97A C97 H97B 109.5
C96 C97 H97C 109.5
H97A C97 H97C 109.5
H97B C97 H97C 109.5
C96 C98 H98A 109.5
C96 C98 H98B 109.5
H98A C98 H98B 109.5
C96 C98 H98C 109.5
H98A C98 H98C 109.5
H98B C98 H98C 109.5
C96 C99 H99A 109.5
C96 C99 H99B 109.5
H99A C99 H99B 109.5
C96 C99 H99C 109.5
H99A C99 H99C 109.5
H99B C99 H99C 109.5
N10 C100 C103 107.9(4)
N10 C100 C102 108.5(3)
C103 C100 C102 110.5(3)
N10 C100 C101 110.3(3)
C103 C100 C101 113.1(4)
C102 C100 C101 106.3(4)
C100 C101 H10D 109.5
C100 C101 H10E 109.5
H10D C101 H10E 109.5
C100 C101 H10F 109.5
H10D C101 H10F 109.5
H10E C101 H10F 109.5
C100 C102 H10G 109.5
C100 C102 H10H 109.5
H10G C102 H10H 109.5
C100 C102 H10I 109.5
H10G C102 H10I 109.5
H10H C102 H10I 109.5
C100 C103 H10J 109.5
C100 C103 H10K 109.5
H10J C103 H10K 109.5
C100 C103 H10L 109.5
H10J C103 H10L 109.5
H10K C103 H10L 109.5
C109 C104 C105 117.1(4)
C109 C104 P5 121.4(3)
C105 C104 P5 121.4(3)
C106 C105 C104 120.1(5)
C106 C105 H105 120.0
C104 C105 H105 120.0
C107 C106 C105 120.9(5)
C107 C106 H106 119.6
C105 C106 H106 119.6
C106 C107 C108 120.0(4)
C106 C107 H107 120.0
C108 C107 H107 120.0
C107 C108 C109 119.9(5)
C107 C108 H108 120.1
C109 C108 H108 120.1
C104 C109 C108 122.0(4)
C104 C109 H109 119.0
C108 C109 H109 119.0
C111 C110 C115 116.9(4)
C111 C110 P5 123.4(3)
C115 C110 P5 119.6(3)
C112 C111 C110 121.4(5)
C112 C111 H111 119.3
C110 C111 H111 119.3
C113 C112 C111 120.1(5)
C113 C112 H112 119.9
C111 C112 H112 119.9
C112 C113 C114 120.4(4)
C112 C113 H113 119.8
C114 C113 H113 119.8
C113 C114 C115 120.0(5)
C113 C114 H114 120.0
C115 C114 H114 120.0
C114 C115 C110 121.0(4)
C114 C115 H115 119.5
C110 C115 H115 119.5
N11 C116 N12 103.8(3)
N11 C116 Cu6 126.0(3)
N12 C116 Cu6 129.9(2)
C118 C117 N11 106.9(4)
C118 C117 H117 126.5
N11 C117 H117 126.5
C117 C118 N12 107.7(4)
C117 C118 H118 126.1
N12 C118 H118 126.1
N11 C119 C121 107.6(4)
N11 C119 C122 110.8(3)
C121 C119 C122 110.5(4)
N11 C119 C120 110.3(4)
C121 C119 C120 109.7(4)
C122 C119 C120 107.9(4)
C119 C120 H12A 109.5
C119 C120 H12B 109.5
H12A C120 H12B 109.5
C119 C120 H12C 109.5
H12A C120 H12C 109.5
H12B C120 H12C 109.5
C119 C121 H12D 109.5
C119 C121 H12E 109.5
H12D C121 H12E 109.5
C119 C121 H12F 109.5
H12D C121 H12F 109.5
H12E C121 H12F 109.5
C119 C122 H12G 109.5
C119 C122 H12H 109.5
H12G C122 H12H 109.5
C119 C122 H12I 109.5
H12G C122 H12I 109.5
H12H C122 H12I 109.5
C125 C123 N12 111.1(3)
C125 C123 C126 110.7(4)
N12 C123 C126 107.9(3)
C125 C123 C124 108.9(4)
N12 C123 C124 107.7(4)
C126 C123 C124 110.5(4)
C123 C124 H12J 109.5
C123 C124 H12K 109.5
H12J C124 H12K 109.5
C123 C124 H12L 109.5
H12J C124 H12L 109.5
H12K C124 H12L 109.5
C123 C125 H12M 109.5
C123 C125 H12N 109.5
H12M C125 H12N 109.5
C123 C125 H12O 109.5
H12M C125 H12O 109.5
H12N C125 H12O 109.5
C123 C126 H12P 109.5
C123 C126 H12Q 109.5
H12P C126 H12Q 109.5
C123 C126 H12R 109.5
H12P C126 H12R 109.5
H12Q C126 H12R 109.5
C132 C127 C128 117.2(3)
C132 C127 P6 121.1(3)
C128 C127 P6 121.4(3)
C129 C128 C127 121.8(4)
C129 C128 H128 119.1
C127 C128 H128 119.1
C130 C129 C128 119.8(4)
C130 C129 H129 120.1
C128 C129 H129 120.1
C131 C130 C129 119.9(4)
C131 C130 H130 120.0
C129 C130 H130 120.0
C130 C131 C132 120.1(4)
C130 C131 H131 119.9
C132 C131 H131 119.9
C127 C132 C131 121.1(4)
C127 C132 H132 119.5
C131 C132 H132 119.5
C134 C133 C138 118.1(3)
C134 C133 P6 123.0(3)
C138 C133 P6 118.8(3)
C135 C134 C133 120.6(4)
C135 C134 H134 119.7
C133 C134 H134 119.7
C134 C135 C136 120.1(4)
C134 C135 H135 120.0
C136 C135 H135 120.0
C137 C136 C135 118.7(4)
C137 C136 H136 120.6
C135 C136 H136 120.6
C136 C137 C138 121.1(4)
C136 C137 H137 119.4
C138 C137 H137 119.4
C137 C138 C133 121.3(4)
C137 C138 H138 119.4
C133 C138 H138 119.4

loop_
_geom_bond_atom_site_label_1
_geom_bond_atom_site_label_2
_geom_bond_distance
Cu1 C1 1.997(3)
Cu1 P1 2.3062(9)
Cu1 P3 2.3323(9)
Cu2 C24 1.993(3)
Cu2 P2 2.3183(9)
Cu2 P1 2.3393(8)
Cu3 C47 1.990(4)
Cu3 P3 2.3211(9)
Cu3 P2 2.3225(8)
N1 C1 1.364(5)
N1 C2 1.376(5)
N1 C4 1.487(5)
N2 C3 1.376(5)
N2 C1 1.376(4)
N2 C8 1.487(5)
N3 C24 1.365(4)
N3 C25 1.390(5)
N3 C27 1.486(5)
N4 C24 1.373(4)
N4 C26 1.388(5)
N4 C31 1.502(5)
N5 C47 1.368(5)
N5 C48 1.396(5)
N5 C50 1.493(5)
N6 C47 1.380(5)
N6 C49 1.388(6)
N6 C54 1.496(5)
P1 C18 1.845(3)
P1 C12 1.862(3)
P2 C41 1.848(3)
P2 C35 1.858(3)
P3 C64 1.839(3)
P3 C58 1.857(3)
C2 C3 1.341(8)
C2 H2 0.9500
C3 H3 0.9500
C4 C7' 1.453(6)
C4 C5' 1.504(6)
C4 C6 1.484(7)
C4 C7 1.542(7)
C4 C6' 1.579(6)
C4 C5 1.623(7)
C5 H5A 0.9800
C5 H5B 0.9800
C5 H5C 0.9800
C6 H6A 0.9800
C6 H6B 0.9800
C6 H6C 0.9800
C7 H7A 0.9800
C7 H7B 0.9800
C7 H7C 0.9800
C5' H5'1 0.9800
C5' H5'2 0.9800
C5' H5'3 0.9800
C6' H6'1 0.9800
C6' H6'2 0.9800
C6' H6'3 0.9800
C7' H7'1 0.9800
C7' H7'2 0.9800
C7' H7'3 0.9800
C8 C9 1.510(5)
C8 C10 1.524(6)
C8 C11 1.534(6)
C9 H9A 0.9800
C9 H9B 0.9800
C9 H9C 0.9800
C10 H10A 0.9800
C10 H10B 0.9800
C10 H10C 0.9800
C11 H11A 0.9800
C11 H11B 0.9800
C11 H11C 0.9800
C12 C17 1.389(5)
C12 C13 1.394(5)
C13 C14 1.399(6)
C13 H13 0.9500
C14 C15 1.375(7)
C14 H14 0.9500
C15 C16 1.375(7)
C15 H15 0.9500
C16 C17 1.397(5)
C16 H16 0.9500
C17 H17 0.9500
C18 C23 1.391(5)
C18 C19 1.415(5)
C19 C20 1.397(5)
C19 H19 0.9500
C20 C21 1.372(6)
C20 H20 0.9500
C21 C22 1.370(6)
C21 H21 0.9500
C22 C23 1.394(5)
C22 H22 0.9500
C23 H23 0.9500
C25 C26 1.338(7)
C25 H25 0.9500
C26 H26 0.9500
C27 C28 1.517(6)
C27 C29 1.524(6)
C27 C30 1.523(5)
C28 H28A 0.9800
C28 H28B 0.9800
C28 H28C 0.9800
C29 H29A 0.9800
C29 H29B 0.9800
C29 H29C 0.9800
C30 H30A 0.9800
C30 H30B 0.9800
C30 H30C 0.9800
C31 C33 1.505(6)
C31 C32 1.522(6)
C31 C34 1.534(5)
C32 H32A 0.9800
C32 H32B 0.9800
C32 H32C 0.9800
C33 H33A 0.9800
C33 H33B 0.9800
C33 H33C 0.9800
C34 H34A 0.9800
C34 H34B 0.9800
C34 H34C 0.9800
C35 C36 1.382(5)
C35 C40 1.401(5)
C36 C37 1.400(5)
C36 H36 0.9500
C37 C38 1.379(6)
C37 H37 0.9500
C38 C39 1.372(6)
C38 H38 0.9500
C39 C40 1.391(5)
C39 H39 0.9500
C40 H40 0.9500
C41 C42 1.388(5)
C41 C46 1.403(5)
C42 C43 1.389(6)
C42 H42 0.9500
C43 C44 1.384(6)
C43 H43 0.9500
C44 C45 1.381(6)
C44 H44 0.9500
C45 C46 1.380(5)
C45 H45 0.9500
C46 H46 0.9500
C48 C49 1.327(7)
C48 H48 0.9500
C49 H49 0.9500
C50 C52 1.499(7)
C50 C53 1.517(5)
C50 C51 1.522(6)
C51 H51A 0.9800
C51 H51B 0.9800
C51 H51C 0.9800
C52 H52A 0.9800
C52 H52B 0.9800
C52 H52C 0.9800
C53 H53A 0.9800
C53 H53B 0.9800
C53 H53C 0.9800
C54 C56 1.519(6)
C54 C57 1.527(5)
C54 C55 1.535(6)
C55 H55A 0.9800
C55 H55B 0.9800
C55 H55C 0.9800
C56 H56A 0.9800
C56 H56B 0.9800
C56 H56C 0.9800
C57 H57A 0.9800
C57 H57B 0.9800
C57 H57C 0.9800
C58 C59 1.385(5)
C58 C63 1.409(5)
C59 C60 1.396(5)
C59 H59 0.9500
C60 C61 1.378(6)
C60 H60 0.9500
C61 C62 1.390(6)
C61 H61 0.9500
C62 C63 1.384(5)
C62 H62 0.9500
C63 H63 0.9500
C64 C65 1.401(5)
C64 C69 1.402(5)
C65 C66 1.393(5)
C65 H65 0.9500
C66 C67 1.377(6)
C66 H66 0.9500
C67 C68 1.390(6)
C67 H67 0.9500
C68 C69 1.382(5)
C68 H68 0.9500
C69 H69 0.9500
Cu4 C70 1.992(3)
Cu4 P4 2.3239(9)
Cu4 P6 2.3368(9)
Cu5 C93 1.988(3)
Cu5 P5 2.3014(9)
Cu5 P4 2.3028(9)
Cu6 C116 1.989(3)
Cu6 P5 2.2973(9)
Cu6 P6 2.3245(9)
N7 C70 1.366(5)
N7 C71 1.383(5)
N7 C73 1.490(5)
N8 C70 1.370(5)
N8 C72 1.383(6)
N8 C77 1.498(5)
N9 C93 1.359(5)
N9 C94 1.386(5)
N9 C96 1.477(5)
N10 C93 1.364(4)
N10 C95 1.389(5)
N10 C100 1.478(5)
N11 C116 1.363(4)
N11 C117 1.379(5)
N11 C119 1.491(5)
N12 C116 1.370(4)
N12 C118 1.377(5)
N12 C123 1.488(5)
P4 C87 1.832(3)
P4 C81 1.860(3)
P5 C110 1.842(3)
P5 C104 1.855(4)
P6 C133 1.835(3)
P6 C127 1.844(3)
C71 C72 1.335(7)
C71 H71 0.9500
C72 H72 0.9500
C73 C74 1.502(6)
C73 C76 1.520(6)
C73 C75 1.525(6)
C74 H74A 0.9800
C74 H74B 0.9800
C74 H74C 0.9800
C75 H75A 0.9800
C75 H75B 0.9800
C75 H75C 0.9800
C76 H76A 0.9800
C76 H76B 0.9800
C76 H76C 0.9800
C77 C79 1.503(5)
C77 C80 1.526(5)
C77 C78 1.538(7)
C78 H78A 0.9800
C78 H78B 0.9800
C78 H78C 0.9800
C79 H79A 0.9800
C79 H79B 0.9800
C79 H79C 0.9800
C80 H80A 0.9800
C80 H80B 0.9800
C80 H80C 0.9800
C81 C86 1.388(6)
C81 C82 1.393(6)
C82 C83 1.395(5)
C82 H82 0.9500
C83 C84 1.371(7)
C83 H83 0.9500
C84 C85 1.371(8)
C84 H84 0.9500
C85 C86 1.397(6)
C85 H85 0.9500
C86 H86 0.9500
C87 C88 1.388(5)
C87 C92 1.384(5)
C88 C89 1.408(6)
C88 H88 0.9500
C89 C90 1.363(7)
C89 H89 0.9500
C90 C91 1.402(6)
C90 H90 0.9500
C91 C92 1.383(5)
C91 H91 0.9500
C92 H92 0.9500
C94 C95 1.330(6)
C94 H94 0.9500
C95 H95 0.9500
C96 C99 1.527(6)
C96 C97 1.524(6)
C96 C98 1.521(7)
C97 H97A 0.9800
C97 H97B 0.9800
C97 H97C 0.9800
C98 H98A 0.9800
C98 H98B 0.9800
C98 H98C 0.9800
C99 H99A 0.9800
C99 H99B 0.9800
C99 H99C 0.9800
C100 C103 1.525(7)
C100 C102 1.543(5)
C100 C101 1.530(6)
C101 H10D 0.9800
C101 H10E 0.9800
C101 H10F 0.9800
C102 H10G 0.9800
C102 H10H 0.9800
C102 H10I 0.9800
C103 H10J 0.9800
C103 H10K 0.9800
C103 H10L 0.9800
C104 C109 1.384(6)
C104 C105 1.399(6)
C105 C106 1.405(6)
C105 H105 0.9500
C106 C107 1.370(9)
C106 H106 0.9500
C107 C108 1.350(8)
C107 H107 0.9500
C108 C109 1.402(5)
C108 H108 0.9500
C109 H109 0.9500
C110 C111 1.406(5)
C110 C115 1.400(6)
C111 C112 1.394(6)
C111 H111 0.9500
C112 C113 1.359(8)
C112 H112 0.9500
C113 C114 1.382(8)
C113 H113 0.9500
C114 C115 1.397(6)
C114 H114 0.9500
C115 H115 0.9500
C117 C118 1.331(8)
C117 H117 0.9500
C118 H118 0.9500
C119 C121 1.512(6)
C119 C122 1.510(6)
C119 C120 1.524(6)
C120 H12A 0.9800
C120 H12B 0.9800
C120 H12C 0.9800
C121 H12D 0.9800
C121 H12E 0.9800
C121 H12F 0.9800
C122 H12G 0.9800
C122 H12H 0.9800
C122 H12I 0.9800
C123 C125 1.493(6)
C123 C126 1.523(6)
C123 C124 1.530(6)
C124 H12J 0.9800
C124 H12K 0.9800
C124 H12L 0.9800
C125 H12M 0.9800
C125 H12N 0.9800
C125 H12O 0.9800
C126 H12P 0.9800
C126 H12Q 0.9800
C126 H12R 0.9800
C127 C132 1.398(5)
C127 C128 1.400(5)
C128 C129 1.388(5)
C128 H128 0.9500
C129 C130 1.378(6)
C129 H129 0.9500
C130 C131 1.384(6)
C130 H130 0.9500
C131 C132 1.396(5)
C131 H131 0.9500
C132 H132 0.9500
C133 C134 1.391(5)
C133 C138 1.388(5)
C134 C135 1.391(5)
C134 H134 0.9500
C135 C136 1.413(7)
C135 H135 0.9500
C136 C137 1.359(6)
C136 H136 0.9500
C137 C138 1.385(6)
C137 H137 0.9500
C138 H138 0.9500

loop_
_geom_torsion_atom_site_label_1
_geom_torsion_atom_site_label_2
_geom_torsion_atom_site_label_3
_geom_torsion_atom_site_label_4
_geom_torsion
C2 N1 C1 N2 1.5(6)
C4 N1 C1 N2 -179.0(4)
C2 N1 C1 Cu1 -171.4(4)
C4 N1 C1 Cu1 8.1(6)
C3 N2 C1 N1 -1.2(6)
C8 N2 C1 N1 176.6(4)
C3 N2 C1 Cu1 171.6(4)
C8 N2 C1 Cu1 -10.7(7)
C1 N1 C2 C3 -1.3(8)
C4 N1 C2 C3 179.2(6)
N1 C2 C3 N2 0.5(9)
C1 N2 C3 C2 0.5(8)
C8 N2 C3 C2 -177.5(6)
C1 N1 C4 C7' 137.4(5)
C2 N1 C4 C7' -43.2(7)
C1 N1 C4 C5' 10.1(6)
C2 N1 C4 C5' -170.5(6)
C1 N1 C4 C6 -50.0(7)
C2 N1 C4 C6 129.4(7)
C1 N1 C4 C7 -179.1(6)
C2 N1 C4 C7 0.3(8)
C1 N1 C4 C6' -105.0(5)
C2 N1 C4 C6' 74.4(6)
C1 N1 C4 C5 67.0(6)
C2 N1 C4 C5 -113.6(7)
C3 N2 C8 C9 -178.9(5)
C1 N2 C8 C9 3.4(6)
C3 N2 C8 C10 -57.5(6)
C1 N2 C8 C10 124.9(5)
C3 N2 C8 C11 60.9(6)
C1 N2 C8 C11 -116.7(5)
C18 P1 C12 C17 -89.8(3)
Cu1 P1 C12 C17 156.2(3)
Cu2 P1 C12 C17 26.8(3)
C18 P1 C12 C13 91.8(3)
Cu1 P1 C12 C13 -22.2(3)
Cu2 P1 C12 C13 -151.6(3)
C17 C12 C13 C14 -1.2(6)
P1 C12 C13 C14 177.3(3)
C12 C13 C14 C15 0.6(7)
C13 C14 C15 C16 0.4(7)
C14 C15 C16 C17 -0.8(7)
C13 C12 C17 C16 0.8(6)
P1 C12 C17 C16 -177.7(3)
C15 C16 C17 C12 0.2(6)
C12 P1 C18 C23 -148.1(3)
Cu1 P1 C18 C23 -32.1(3)
Cu2 P1 C18 C23 97.1(3)
C12 P1 C18 C19 35.5(3)
Cu1 P1 C18 C19 151.6(3)
Cu2 P1 C18 C19 -79.3(3)
C23 C18 C19 C20 0.4(5)
P1 C18 C19 C20 176.9(3)
C18 C19 C20 C21 -0.7(6)
C19 C20 C21 C22 -0.2(6)
C20 C21 C22 C23 1.5(6)
C19 C18 C23 C22 0.9(5)
P1 C18 C23 C22 -175.7(3)
C21 C22 C23 C18 -1.9(6)
C26 N4 C24 N3 -1.1(4)
C31 N4 C24 N3 177.2(3)
C26 N4 C24 Cu2 176.8(3)
C31 N4 C24 Cu2 -4.8(5)
C25 N3 C24 N4 1.0(4)
C27 N3 C24 N4 180.0(3)
C25 N3 C24 Cu2 -176.9(3)
C27 N3 C24 Cu2 2.1(5)
C24 N3 C25 C26 -0.6(5)
C27 N3 C25 C26 -179.6(4)
N3 C25 C26 N4 -0.1(5)
C24 N4 C26 C25 0.8(5)
C31 N4 C26 C25 -177.5(4)
C24 N3 C27 C28 15.3(5)
C25 N3 C27 C28 -165.9(4)
C24 N3 C27 C29 -106.9(4)
C25 N3 C27 C29 71.9(5)
C24 N3 C27 C30 132.1(4)
C25 N3 C27 C30 -49.1(5)
C24 N4 C31 C33 58.3(4)
C26 N4 C31 C33 -123.5(4)
C24 N4 C31 C32 -63.5(4)
C26 N4 C31 C32 114.7(4)
C24 N4 C31 C34 177.9(3)
C26 N4 C31 C34 -4.0(5)
C41 P2 C35 C36 111.4(3)
Cu2 P2 C35 C36 -1.8(3)
Cu3 P2 C35 C36 -133.3(3)
C41 P2 C35 C40 -73.1(3)
Cu2 P2 C35 C40 173.6(2)
Cu3 P2 C35 C40 42.2(3)
C40 C35 C36 C37 0.5(5)
P2 C35 C36 C37 176.1(3)
C35 C36 C37 C38 1.1(6)
C36 C37 C38 C39 -0.8(6)
C37 C38 C39 C40 -1.1(6)
C38 C39 C40 C35 2.8(6)
C36 C35 C40 C39 -2.5(5)
P2 C35 C40 C39 -178.0(3)
C35 P2 C41 C42 29.2(4)
Cu2 P2 C41 C42 147.9(3)
Cu3 P2 C41 C42 -84.7(3)
C35 P2 C41 C46 -152.5(3)
Cu2 P2 C41 C46 -33.9(3)
Cu3 P2 C41 C46 93.6(3)
C46 C41 C42 C43 -0.2(6)
P2 C41 C42 C43 178.0(4)
C41 C42 C43 C44 -0.2(8)
C42 C43 C44 C45 0.1(8)
C43 C44 C45 C46 0.6(7)
C44 C45 C46 C41 -1.1(6)
C42 C41 C46 C45 0.9(5)
P2 C41 C46 C45 -177.5(3)
C48 N5 C47 N6 -1.1(5)
C50 N5 C47 N6 175.1(4)
C48 N5 C47 Cu3 167.9(3)
C50 N5 C47 Cu3 -15.9(6)
C49 N6 C47 N5 1.7(4)
C54 N6 C47 N5 173.9(3)
C49 N6 C47 Cu3 -167.5(3)
C54 N6 C47 Cu3 4.7(5)
C47 N5 C48 C49 0.1(6)
C50 N5 C48 C49 -176.2(4)
N5 C48 C49 N6 1.0(6)
C47 N6 C49 C48 -1.7(6)
C54 N6 C49 C48 -174.3(4)
C47 N5 C50 C52 -79.5(5)
C48 N5 C50 C52 96.2(5)
C47 N5 C50 C53 159.6(4)
C48 N5 C50 C53 -24.6(6)
C47 N5 C50 C51 42.5(6)
C48 N5 C50 C51 -141.7(5)
C47 N6 C54 C56 29.8(5)
C49 N6 C54 C56 -158.8(4)
C47 N6 C54 C57 149.8(4)
C49 N6 C54 C57 -38.9(5)
C47 N6 C54 C55 -90.0(5)
C49 N6 C54 C55 81.4(5)
C64 P3 C58 C59 104.1(3)
Cu3 P3 C58 C59 -10.5(3)
Cu1 P3 C58 C59 -142.2(3)
C64 P3 C58 C63 -77.3(3)
Cu3 P3 C58 C63 168.2(2)
Cu1 P3 C58 C63 36.5(3)
C63 C58 C59 C60 0.7(5)
P3 C58 C59 C60 179.4(3)
C58 C59 C60 C61 0.1(6)
C59 C60 C61 C62 -0.8(6)
C60 C61 C62 C63 0.6(6)
C61 C62 C63 C58 0.2(6)
C59 C58 C63 C62 -0.9(5)
P3 C58 C63 C62 -179.6(3)
C58 P3 C64 C65 21.7(3)
Cu3 P3 C64 C65 140.3(3)
Cu1 P3 C64 C65 -91.1(3)
C58 P3 C64 C69 -160.1(3)
Cu3 P3 C64 C69 -41.5(3)
Cu1 P3 C64 C69 87.1(3)
C69 C64 C65 C66 1.5(5)
P3 C64 C65 C66 179.7(3)
C64 C65 C66 C67 -1.3(6)
C65 C66 C67 C68 0.7(6)
C66 C67 C68 C69 -0.5(6)
C67 C68 C69 C64 0.8(6)
C65 C64 C69 C68 -1.2(5)
P3 C64 C69 C68 -179.6(3)
C71 N7 C70 N8 2.1(6)
C73 N7 C70 N8 -177.0(4)
C71 N7 C70 Cu4 -177.6(5)
C73 N7 C70 Cu4 3.2(7)
C72 N8 C70 N7 -2.7(6)
C77 N8 C70 N7 174.1(4)
C72 N8 C70 Cu4 177.0(5)
C77 N8 C70 Cu4 -6.1(6)
C70 N7 C71 C72 -0.8(9)
C73 N7 C71 C72 178.4(6)
N7 C71 C72 N8 -0.9(10)
C70 N8 C72 C71 2.3(9)
C77 N8 C72 C71 -174.5(6)
C70 N7 C73 C74 0.4(6)
C71 N7 C73 C74 -178.7(6)
C70 N7 C73 C76 121.4(5)
C71 N7 C73 C76 -57.7(7)
C70 N7 C73 C75 -120.6(5)
C71 N7 C73 C75 60.4(6)
C70 N8 C77 C79 47.3(6)
C72 N8 C77 C79 -136.3(6)
C70 N8 C77 C80 168.1(4)
C72 N8 C77 C80 -15.5(7)
C70 N8 C77 C78 -72.4(5)
C72 N8 C77 C78 104.1(6)
C87 P4 C81 C86 -105.3(3)
Cu5 P4 C81 C86 9.5(4)
Cu4 P4 C81 C86 144.0(3)
C87 P4 C81 C82 75.0(3)
Cu5 P4 C81 C82 -170.1(3)
Cu4 P4 C81 C82 -35.7(3)
C86 C81 C82 C83 2.4(6)
P4 C81 C82 C83 -177.9(3)
C81 C82 C83 C84 -0.9(6)
C82 C83 C84 C85 -0.2(7)
C83 C84 C85 C86 -0.3(8)
C82 C81 C86 C85 -2.9(6)
P4 C81 C86 C85 177.4(4)
C84 C85 C86 C81 1.9(8)
C81 P4 C87 C88 24.0(3)
Cu5 P4 C87 C88 -91.6(3)
Cu4 P4 C87 C88 139.6(3)
C81 P4 C87 C92 -156.8(3)
Cu5 P4 C87 C92 87.6(3)
Cu4 P4 C87 C92 -41.2(3)
C92 C87 C88 C89 1.7(6)
P4 C87 C88 C89 -179.1(3)
C87 C88 C89 C90 -4.1(7)
C88 C89 C90 C91 4.5(8)
C89 C90 C91 C92 -2.6(7)
C90 C91 C92 C87 0.3(6)
C88 C87 C92 C91 0.1(6)
P4 C87 C92 C91 -179.1(3)
C95 N10 C93 N9 -0.3(4)
C100 N10 C93 N9 -179.5(4)
C95 N10 C93 Cu5 177.8(3)
C100 N10 C93 Cu5 -1.5(6)
C94 N9 C93 N10 -0.5(4)
C96 N9 C93 N10 -172.5(4)
C94 N9 C93 Cu5 -178.5(3)
C96 N9 C93 Cu5 9.5(6)
C93 N9 C94 C95 1.1(5)
C96 N9 C94 C95 173.7(4)
N9 C94 C95 N10 -1.2(5)
C93 N10 C95 C94 1.0(5)
C100 N10 C95 C94 -179.7(4)
C93 N9 C96 C99 -143.0(4)
C94 N9 C96 C99 45.6(5)
C93 N9 C96 C97 -22.2(6)
C94 N9 C96 C97 166.4(4)
C93 N9 C96 C98 96.6(5)
C94 N9 C96 C98 -74.7(5)
C93 N10 C100 C103 106.2(4)
C95 N10 C100 C103 -73.0(5)
C93 N10 C100 C102 -134.0(4)
C95 N10 C100 C102 46.8(5)
C93 N10 C100 C101 -17.9(6)
C95 N10 C100 C101 162.9(4)
C110 P5 C104 C109 -124.7(3)
Cu6 P5 C104 C109 -8.0(3)
Cu5 P5 C104 C109 120.0(3)
C110 P5 C104 C105 58.9(4)
Cu6 P5 C104 C105 175.5(4)
Cu5 P5 C104 C105 -56.4(4)
C109 C104 C105 C106 -0.7(7)
P5 C104 C105 C106 175.9(4)
C104 C105 C106 C107 -1.0(9)
C105 C106 C107 C108 1.6(9)
C106 C107 C108 C109 -0.6(8)
C105 C104 C109 C108 1.6(6)
P5 C104 C109 C108 -174.9(3)
C107 C108 C109 C104 -1.0(7)
C104 P5 C110 C111 36.3(3)
Cu6 P5 C110 C111 -80.9(3)
Cu5 P5 C110 C111 151.4(3)
C104 P5 C110 C115 -147.0(3)
Cu6 P5 C110 C115 95.9(3)
Cu5 P5 C110 C115 -31.8(3)
C115 C110 C111 C112 -2.1(6)
P5 C110 C111 C112 174.7(4)
C110 C111 C112 C113 -1.0(7)
C111 C112 C113 C114 2.8(8)
C112 C113 C114 C115 -1.4(8)
C113 C114 C115 C110 -1.8(7)
C111 C110 C115 C114 3.5(6)
P5 C110 C115 C114 -173.4(3)
C117 N11 C116 N12 -0.2(5)
C119 N11 C116 N12 -172.1(3)
C117 N11 C116 Cu6 -175.0(3)
C119 N11 C116 Cu6 13.1(5)
C118 N12 C116 N11 0.1(5)
C123 N12 C116 N11 176.9(3)
C118 N12 C116 Cu6 174.7(3)
C123 N12 C116 Cu6 -8.5(6)
C116 N11 C117 C118 0.2(6)
C119 N11 C117 C118 172.3(4)
N11 C117 C118 N12 -0.1(7)
C116 N12 C118 C117 0.0(6)
C123 N12 C118 C117 -177.0(4)
C116 N11 C119 C121 82.8(5)
C117 N11 C119 C121 -88.2(5)
C116 N11 C119 C122 -38.1(5)
C117 N11 C119 C122 151.0(5)
C116 N11 C119 C120 -157.5(4)
C117 N11 C119 C120 31.5(6)
C116 N12 C123 C125 8.6(6)
C118 N12 C123 C125 -175.0(5)
C116 N12 C123 C126 -112.9(4)
C118 N12 C123 C126 63.5(5)
C116 N12 C123 C124 127.8(4)
C118 N12 C123 C124 -55.8(5)
C133 P6 C127 C132 -117.0(3)
Cu6 P6 C127 C132 130.3(3)
Cu4 P6 C127 C132 -1.0(3)
C133 P6 C127 C128 69.4(3)
Cu6 P6 C127 C128 -43.3(3)
Cu4 P6 C127 C128 -174.6(3)
C132 C127 C128 C129 1.7(6)
P6 C127 C128 C129 175.6(3)
C127 C128 C129 C130 -3.8(6)
C128 C129 C130 C131 3.0(7)
C129 C130 C131 C132 -0.2(7)
C128 C127 C132 C131 1.1(6)
P6 C127 C132 C131 -172.8(3)
C130 C131 C132 C127 -1.9(7)
C127 P6 C133 C134 25.7(3)
Cu6 P6 C133 C134 138.5(3)
Cu4 P6 C133 C134 -91.0(3)
C127 P6 C133 C138 -157.4(3)
Cu6 P6 C133 C138 -44.5(3)
Cu4 P6 C133 C138 85.9(3)
C138 C133 C134 C135 -1.7(5)
P6 C133 C134 C135 175.2(3)
C133 C134 C135 C136 0.6(6)
C134 C135 C136 C137 -0.3(7)
C135 C136 C137 C138 1.2(7)
C136 C137 C138 C133 -2.4(6)
C134 C133 C138 C137 2.6(5)
P6 C133 C138 C137 -174.5(3)
